data_4023226
loop_
_publ_author_name
'Cl\'ement Bonnot'
'Jean-Claude Chambron'
'Enrique Espinosa'
'Roland Graff'

_publ_section_title
;
 The in, out Asymmetric Pseudo-Triple Helical Form of a D_3h_
 Diaza-Macropentacycle
;
_journal_name_full 'Journal of Organic Chemistry'
_journal_page_first 868
_journal_page_last 881
_journal_paper_doi 10.1021/jo701984z
_journal_volume 73
_journal_year 2008
_chemical_formula_moiety 'C129 H162 N8 O12 S12, 8.5(C2 H3 N)'
_chemical_formula_sum 'C146 H187.5 N16.5 O12 S12'
_chemical_formula_weight 2750.34
_chemical_name_systematic
;
 ?
;
_space_group_IT_number 2
_symmetry_cell_setting triclinic
_symmetry_space_group_name_Hall '-P 1'
_symmetry_space_group_name_H-M 'P -1'
_atom_sites_solution_hydrogens geom
_atom_sites_solution_primary direct
_atom_sites_solution_secondary difmap
_audit_creation_method SHELXL-97
_cell_angle_alpha 103.545(1)
_cell_angle_beta 95.190(1)
_cell_angle_gamma 100.435(1)
_cell_formula_units_Z 2
_cell_length_a 15.578(2)
_cell_length_b 20.630(3)
_cell_length_c 25.818(4)
_cell_measurement_reflns_used 49348
_cell_measurement_temperature 115(2)
_cell_measurement_theta_max 25.30
_cell_measurement_theta_min 1.76
_cell_volume 7856(2)
_computing_structure_refinement 'SHELXL-97 (Sheldrick, 1997)'
_diffrn_ambient_temperature 115(2)
_diffrn_measured_fraction_theta_full 0.958
_diffrn_measured_fraction_theta_max 0.958
_diffrn_measurement_device '95mm CCD camera on \k-goniostat'
_diffrn_measurement_device_type KappaCCD
_diffrn_measurement_method CCD
_diffrn_orient_matrix_type 'by Nonius Collect from scalepack cell'
_diffrn_radiation_monochromator graphite
_diffrn_radiation_source 'fine-focus sealed tube'
_diffrn_radiation_type MoK\a
_diffrn_radiation_wavelength 0.71069
_diffrn_reflns_av_R_equivalents 0.0372
_diffrn_reflns_av_sigmaI/netI 0.0566
_diffrn_reflns_limit_h_max 18
_diffrn_reflns_limit_h_min -18
_diffrn_reflns_limit_k_max 24
_diffrn_reflns_limit_k_min -24
_diffrn_reflns_limit_l_max 31
_diffrn_reflns_limit_l_min -31
_diffrn_reflns_number 49348
_diffrn_reflns_theta_full 25.30
_diffrn_reflns_theta_max 25.30
_diffrn_reflns_theta_min 1.76
_exptl_absorpt_coefficient_mu 0.226
_exptl_absorpt_correction_type none
_exptl_crystal_colour Colourless
_exptl_crystal_density_diffrn 1.163
_exptl_crystal_density_method 'not measured'
_exptl_crystal_description Prism
_exptl_crystal_F_000 2934
_exptl_crystal_size_max 0.50
_exptl_crystal_size_mid 0.30
_exptl_crystal_size_min 0.18
_refine_diff_density_max 0.877
_refine_diff_density_min -0.480
_refine_diff_density_rms 0.080
_refine_ls_extinction_method none
_refine_ls_goodness_of_fit_ref 1.212
_refine_ls_hydrogen_treatment constr
_refine_ls_matrix_type fullcycle
_refine_ls_number_parameters 2198
_refine_ls_number_reflns 27410
_refine_ls_number_restraints 895
_refine_ls_restrained_S_all 1.211
_refine_ls_R_factor_all 0.1228
_refine_ls_R_factor_gt 0.0996
_refine_ls_shift/su_max 0.009
_refine_ls_shift/su_mean 0.001
_refine_ls_structure_factor_coef Fsqd
_refine_ls_weighting_details 'calc w=1/[\s^2^(Fo^2^)+(0.0264P)^2^+35.8376P] where P=(Fo^2^+2Fc^2^)/3'
_refine_ls_weighting_scheme calc
_refine_ls_wR_factor_gt 0.2080
_refine_ls_wR_factor_ref 0.2179
_reflns_number_gt 21913
_reflns_number_total 27410
_reflns_threshold_expression >2sigma(I)
_cod_data_source_file jo701984z-File005.cif
_cod_data_source_block cbo006
_cod_depositor_comments
;
The following automatic conversions were performed:
'_symmetry_cell_setting' value 'Triclinic' changed to 'triclinic'
according to '/home/saulius/struct/CIF-dictionaries/cif_core.dic'
dictionary named 'cif_core.dic' version 2.4.1 from
2010-06-29.

'_exptl_absorpt_correction_type' value 'None' changed to
'none' according to '/home/saulius/struct/CIF-dictionaries/cif_core.dic'
dictionary named 'cif_core.dic' version 2.4.1 from 2010-06-29.

Automatic conversion script
Id: cif_fix_enum 1527 2010-12-29 10:47:43Z saulius 
;
_cod_original_formula_sum 'C146 H187.50 N16.50 O12 S12'
_cod_database_code 4023226

loop_
_symmetry_equiv_pos_as_xyz
'x, y, z'
'-x, -y, -z'

loop_
_atom_site_label
_atom_site_type_symbol
_atom_site_fract_x
_atom_site_fract_y
_atom_site_fract_z
_atom_site_U_iso_or_equiv
_atom_site_adp_type
_atom_site_occupancy
_atom_site_symmetry_multiplicity
_atom_site_calc_flag
_atom_site_refinement_flags
_atom_site_disorder_assembly
_atom_site_disorder_group
N1 N 0.4895(3) 0.3542(2) 0.24377(16) 0.0294(10) Uani 1 1 d . . .
N46 N 0.0515(3) 0.3479(2) 0.25308(15) 0.0225(9) Uani 1 1 d . E .
S1A S 0.46810(9) 0.50057(7) 0.35385(5) 0.0314(3) Uani 1 1 d . . .
S2A S 0.24470(8) 0.50528(7) 0.37415(5) 0.0269(3) Uani 1 1 d . . .
S3A S 0.54433(11) 0.78537(9) 0.35322(8) 0.0545(5) Uani 1 1 d . . .
S4A S 0.12042(9) 0.74699(7) 0.36924(6) 0.0323(3) Uani 1 1 d . . .
O1A O 0.6343(3) 0.7823(3) 0.3461(3) 0.0794(17) Uani 1 1 d . . .
O2A O 0.5013(3) 0.8296(2) 0.3297(2) 0.0678(15) Uani 1 1 d . . .
O3A O 0.0495(2) 0.73077(19) 0.39905(16) 0.0377(9) Uani 1 1 d . . .
O4A O 0.1031(3) 0.7601(2) 0.31752(16) 0.0460(11) Uani 1 1 d . . .
N11A N 0.4860(3) 0.7087(2) 0.3280(2) 0.0402(12) Uani 1 1 d . . .
N15A N 0.1707(3) 0.6833(2) 0.36073(17) 0.0290(10) Uani 1 1 d . . .
C1A C 0.5618(3) 0.4127(3) 0.2705(2) 0.0301(12) Uani 1 1 d . . .
H1A1 H 0.6170 0.4026 0.2575 0.045 Uiso 1 1 calc R . .
H1A2 H 0.5686 0.4156 0.3096 0.045 Uiso 1 1 calc R . .
C2A C 0.5535(3) 0.4818(3) 0.2634(2) 0.0321(12) Uani 1 1 d . . .
C3A C 0.5885(4) 0.5040(3) 0.2218(2) 0.0369(14) Uani 1 1 d . . .
H3A H 0.6103 0.4727 0.1956 0.055 Uiso 1 1 calc R . .
C4A C 0.5934(4) 0.5699(4) 0.2166(3) 0.0451(16) Uani 1 1 d . D .
C5A C 0.5669(4) 0.6167(3) 0.2570(3) 0.0437(15) Uani 1 1 d . . .
H5A H 0.5731 0.6628 0.2553 0.066 Uiso 1 1 calc R . .
C6A C 0.5316(4) 0.5966(3) 0.2996(2) 0.0367(13) Uani 1 1 d . . .
C7A C 0.5207(3) 0.5287(3) 0.3023(2) 0.0299(12) Uani 1 1 d . . .
C8A C 0.3635(3) 0.4522(3) 0.3143(2) 0.0345(13) Uani 1 1 d . . .
H8A1 H 0.3743 0.4323 0.2773 0.052 Uiso 1 1 calc R . .
H8A2 H 0.3416 0.4139 0.3299 0.052 Uiso 1 1 calc R . .
C9A C 0.2917(3) 0.4928(3) 0.3111(2) 0.0298(12) Uani 1 1 d . . .
H9A1 H 0.2451 0.4679 0.2807 0.045 Uiso 1 1 calc R . .
H9A2 H 0.3168 0.5375 0.3049 0.045 Uiso 1 1 calc R . .
C10A C 0.5130(4) 0.6516(3) 0.3453(2) 0.0410(14) Uani 1 1 d . . .
H10A H 0.4659 0.6307 0.3633 0.062 Uiso 1 1 calc R . .
H10B H 0.5667 0.6696 0.3721 0.062 Uiso 1 1 calc R . .
C12A C 0.3924(4) 0.6976(3) 0.3063(2) 0.0382(14) Uani 1 1 d . . .
H12A H 0.3748 0.6521 0.2805 0.057 Uiso 1 1 calc R . .
H12B H 0.3850 0.7321 0.2863 0.057 Uiso 1 1 calc R . .
C13A C 0.3307(4) 0.7015(3) 0.3492(2) 0.0377(14) Uani 1 1 d . . .
H13A H 0.3398 0.7491 0.3711 0.057 Uiso 1 1 calc R . .
H13B H 0.3441 0.6727 0.3733 0.057 Uiso 1 1 calc R . .
C14A C 0.2349(3) 0.6770(3) 0.3223(2) 0.0310(12) Uani 1 1 d . . .
H14A H 0.2237 0.7038 0.2962 0.046 Uiso 1 1 calc R . .
H14B H 0.2259 0.6286 0.3021 0.046 Uiso 1 1 calc R . .
C16A C 0.1661(3) 0.6376(3) 0.39714(19) 0.0270(11) Uani 1 1 d . . .
H16A H 0.1459 0.6598 0.4308 0.041 Uiso 1 1 calc R . .
H16B H 0.2258 0.6297 0.4065 0.041 Uiso 1 1 calc R . .
C17A C 0.1037(3) 0.5695(3) 0.37152(18) 0.0234(11) Uani 1 1 d . . .
C18A C 0.1311(3) 0.5080(3) 0.35540(18) 0.0222(10) Uani 1 1 d . . .
C19A C 0.0689(3) 0.4481(3) 0.33032(18) 0.0234(11) Uani 1 1 d . . .
C20A C -0.0196(3) 0.4522(3) 0.32081(19) 0.0244(11) Uani 1 1 d . . .
H20A H -0.0616 0.4116 0.3033 0.037 Uiso 1 1 calc R . .
C21A C -0.0491(3) 0.5129(2) 0.33580(19) 0.0269(11) Uani 1 1 d D C .
C22A C 0.0141(3) 0.5704(3) 0.36191(19) 0.0265(11) Uani 1 1 d . . .
H22A H -0.0041 0.6123 0.3738 0.040 Uiso 1 1 calc R . .
C23A C -0.1458(3) 0.5156(2) 0.32207(18) 0.0363(12) Uani 1 1 d DU . .
C27A C 0.6296(3) 0.5942(3) 0.1690(2) 0.0625(15) Uani 1 1 d DU . .
C31A C 0.5416(4) 0.8072(3) 0.4225(3) 0.0462(16) Uani 1 1 d . . .
C32A C 0.4774(4) 0.8409(3) 0.4441(3) 0.0523(18) Uani 1 1 d . . .
H32A H 0.4357 0.8530 0.4209 0.078 Uiso 1 1 calc R . .
C33A C 0.4744(4) 0.8564(3) 0.4976(3) 0.0557(19) Uani 1 1 d . . .
H33A H 0.4306 0.8795 0.5115 0.083 Uiso 1 1 calc R . .
C34A C 0.5351(5) 0.8390(4) 0.5333(3) 0.060(2) Uani 1 1 d . . .
C35A C 0.5972(5) 0.8051(4) 0.5110(4) 0.067(2) Uani 1 1 d . . .
H35A H 0.6382 0.7918 0.5339 0.101 Uiso 1 1 calc R . .
C36A C 0.6013(4) 0.7899(4) 0.4564(3) 0.060(2) Uani 1 1 d . . .
H36A H 0.6456 0.7675 0.4423 0.091 Uiso 1 1 calc R . .
C37A C 0.5329(6) 0.8555(4) 0.5933(3) 0.084(3) Uani 1 1 d . . .
H37A H 0.5224 0.8131 0.6049 0.125 Uiso 1 1 calc R . .
H37B H 0.4854 0.8798 0.6019 0.125 Uiso 1 1 calc R . .
H37C H 0.5894 0.8842 0.6120 0.125 Uiso 1 1 calc R . .
C38A C 0.1927(4) 0.8204(3) 0.4104(2) 0.0346(13) Uani 1 1 d . . .
C39A C 0.1949(4) 0.8339(3) 0.4658(2) 0.0437(15) Uani 1 1 d . . .
H39A H 0.1603 0.8023 0.4811 0.065 Uiso 1 1 calc R . .
C40A C 0.2473(5) 0.8932(4) 0.4990(3) 0.062(2) Uani 1 1 d . . .
H40A H 0.2482 0.9019 0.5369 0.093 Uiso 1 1 calc R . .
C41A C 0.2978(5) 0.9394(3) 0.4779(3) 0.059(2) Uani 1 1 d . . .
C42A C 0.2954(4) 0.9254(4) 0.4223(4) 0.061(2) Uani 1 1 d . . .
H42A H 0.3304 0.9572 0.4074 0.092 Uiso 1 1 calc R . .
C43A C 0.2429(4) 0.8656(3) 0.3876(3) 0.0477(16) Uani 1 1 d . . .
H43A H 0.2419 0.8567 0.3497 0.072 Uiso 1 1 calc R . .
C44A C 0.3526(7) 1.0060(4) 0.5131(4) 0.097(3) Uani 1 1 d U . .
H44A H 0.3182 1.0417 0.5156 0.145 Uiso 1 1 calc R . .
H44B H 0.4060 1.0188 0.4973 0.145 Uiso 1 1 calc R . .
H44C H 0.3690 1.0005 0.5491 0.145 Uiso 1 1 calc R . .
C45A C 0.0911(3) 0.3786(3) 0.30989(18) 0.0237(11) Uani 1 1 d . . .
H45A H 0.1559 0.3835 0.3129 0.035 Uiso 1 1 calc R . .
H45B H 0.0686 0.3482 0.3323 0.035 Uiso 1 1 calc R . .
C1B C 0.5019(3) 0.2956(3) 0.2659(2) 0.0293(12) Uani 1 1 d . . .
H1B1 H 0.5645 0.2920 0.2675 0.044 Uiso 1 1 calc R A 1
H1B2 H 0.4659 0.2529 0.2417 0.044 Uiso 1 1 calc R A 1
C45B C 0.0668(3) 0.2782(2) 0.23382(19) 0.0233(10) Uani 1 1 d . . .
H45C H 0.1304 0.2792 0.2424 0.035 Uiso 1 1 calc R B 1
H45D H 0.0513 0.2634 0.1942 0.035 Uiso 1 1 calc R B 1
S1C S 0.29550(9) 0.35150(7) 0.16771(5) 0.0324(3) Uani 1 1 d D . .
S2C S 0.17979(8) 0.46844(7) 0.14807(5) 0.0300(3) Uani 1 1 d D . .
S3C S 0.07553(9) 0.09456(7) 0.03652(6) 0.0322(3) Uani 1 1 d . . .
S4C S 0.17305(9) 0.37226(8) -0.04380(5) 0.0344(3) Uani 1 1 d . . .
O1C O 0.0596(3) 0.06831(19) -0.02112(15) 0.0398(10) Uani 1 1 d . . .
O2C O 0.1202(2) 0.0605(2) 0.06959(17) 0.0402(10) Uani 1 1 d . . .
O3C O 0.2320(3) 0.4354(2) -0.01660(15) 0.0428(10) Uani 1 1 d . . .
O4C O 0.2078(3) 0.3118(2) -0.06147(15) 0.0430(10) Uani 1 1 d . . .
N11C N 0.1350(3) 0.1711(2) 0.04794(16) 0.0271(10) Uani 1 1 d . . .
N15C N 0.1025(3) 0.3551(2) -0.00282(16) 0.0287(10) Uani 1 1 d . . .
C1C C 0.4922(4) 0.3394(3) 0.1850(2) 0.0326(13) Uani 1 1 d . . .
H1C1 H 0.5519 0.3327 0.1781 0.049 Uiso 1 1 calc R E .
H1C2 H 0.4821 0.3795 0.1724 0.049 Uiso 1 1 calc R . .
C2C C 0.4246(3) 0.2766(3) 0.15229(19) 0.0289(12) Uani 1 1 d . E .
C3C C 0.4551(3) 0.2184(3) 0.1309(2) 0.0343(13) Uani 1 1 d . . .
H3C H 0.5163 0.2193 0.1376 0.051 Uiso 1 1 calc R E .
C4C C 0.3990(4) 0.1579(3) 0.0998(2) 0.0382(14) Uani 1 1 d . . .
C5C C 0.3102(4) 0.1584(3) 0.0906(2) 0.0353(13) Uani 1 1 d . . .
H5C H 0.2709 0.1183 0.0694 0.053 Uiso 1 1 calc R E .
C6C C 0.2764(3) 0.2161(3) 0.11134(19) 0.0268(11) Uani 1 1 d . E .
C7C C 0.3347(3) 0.2748(3) 0.14200(19) 0.0273(11) Uani 1 1 d D E .
C10C C 0.1767(3) 0.2088(3) 0.10310(19) 0.0287(12) Uani 1 1 d . . .
H10G H 0.1510 0.1849 0.1289 0.043 Uiso 1 1 calc R E .
H10H H 0.1629 0.2548 0.1111 0.043 Uiso 1 1 calc R . .
C12C C 0.1236(4) 0.2119(3) 0.0088(2) 0.0316(12) Uani 1 1 d . . .
H12G H 0.1209 0.1827 -0.0279 0.047 Uiso 1 1 calc R E .
H12H H 0.1758 0.2496 0.0152 0.047 Uiso 1 1 calc R . .
C13C C 0.0412(4) 0.2416(3) 0.0118(2) 0.0310(12) Uani 1 1 d . . .
H13G H 0.0403 0.2665 0.0494 0.047 Uiso 1 1 calc R . .
H13H H -0.0114 0.2040 0.0010 0.047 Uiso 1 1 calc R . .
C14C C 0.0367(4) 0.2899(3) -0.0243(2) 0.0298(12) Uani 1 1 d . . .
H14G H 0.0477 0.2676 -0.0608 0.045 Uiso 1 1 calc R E .
H14H H -0.0232 0.2997 -0.0275 0.045 Uiso 1 1 calc R . .
C16C C 0.0669(4) 0.4134(3) 0.0271(2) 0.0293(12) Uani 1 1 d . . .
H16G H 0.0212 0.4237 0.0029 0.044 Uiso 1 1 calc R E .
H16H H 0.1149 0.4545 0.0399 0.044 Uiso 1 1 calc R . .
C17C C 0.0274(3) 0.3955(3) 0.07473(19) 0.0251(11) Uani 1 1 d . E .
C18C C 0.0776(3) 0.4070(3) 0.1257(2) 0.0257(11) Uani 1 1 d D E .
C19C C 0.0394(3) 0.3810(2) 0.16524(19) 0.0232(11) Uani 1 1 d . . .
C20C C -0.0490(3) 0.3499(2) 0.15614(19) 0.0239(11) Uani 1 1 d . M .
H20C H -0.0740 0.3323 0.1836 0.036 Uiso 1 1 calc R . .
C21C C -0.1028(3) 0.3434(3) 0.1084(2) 0.0265(11) Uani 1 1 d . . .
C22C C -0.0615(3) 0.3658(3) 0.06799(19) 0.0255(11) Uani 1 1 d . E .
H22C H -0.0960 0.3603 0.0344 0.038 Uiso 1 1 calc R . .
C23C C -0.2028(3) 0.3164(3) 0.0998(2) 0.0319(12) Uani 1 1 d . M .
C24C C -0.2320(4) 0.2840(4) 0.1447(3) 0.0462(16) Uani 1 1 d . . .
H24M H -0.2202 0.3190 0.1790 0.069 Uiso 1 1 calc R M .
H24N H -0.1993 0.2483 0.1474 0.069 Uiso 1 1 calc R . .
H24O H -0.2953 0.2640 0.1366 0.069 Uiso 1 1 calc R . .
C25C C -0.2477(4) 0.3763(3) 0.0994(3) 0.0479(16) Uani 1 1 d . . .
H25M H -0.2328 0.3950 0.0690 0.072 Uiso 1 1 calc R M .
H25N H -0.2274 0.4118 0.1331 0.072 Uiso 1 1 calc R . .
H25O H -0.3117 0.3606 0.0958 0.072 Uiso 1 1 calc R . .
C26C C -0.2311(4) 0.2623(3) 0.0459(2) 0.0482(16) Uani 1 1 d . . .
H26M H -0.2179 0.2832 0.0164 0.072 Uiso 1 1 calc R M .
H26N H -0.2946 0.2436 0.0418 0.072 Uiso 1 1 calc R . .
H26O H -0.1989 0.2255 0.0452 0.072 Uiso 1 1 calc R . .
C27C C 0.4374(4) 0.0954(3) 0.0781(3) 0.0514(18) Uani 1 1 d . . .
C28C C 0.3648(5) 0.0342(4) 0.0460(3) 0.069(2) Uani 1 1 d . . .
H28M H 0.3198 0.0242 0.0688 0.103 Uiso 1 1 calc R . .
H28N H 0.3909 -0.0058 0.0345 0.103 Uiso 1 1 calc R . .
H28O H 0.3377 0.0452 0.0143 0.103 Uiso 1 1 calc R . .
C29C C 0.4818(5) 0.0742(4) 0.1248(3) 0.063(2) Uani 1 1 d . . .
H29M H 0.5318 0.1106 0.1440 0.094 Uiso 1 1 calc R . .
H29N H 0.5028 0.0323 0.1109 0.094 Uiso 1 1 calc R . .
H29O H 0.4392 0.0660 0.1495 0.094 Uiso 1 1 calc R . .
C30C C 0.5047(5) 0.1126(4) 0.0419(3) 0.071(2) Uani 1 1 d . . .
H30M H 0.4755 0.1236 0.0107 0.107 Uiso 1 1 calc R . .
H30N H 0.5318 0.0735 0.0295 0.107 Uiso 1 1 calc R . .
H30O H 0.5503 0.1520 0.0619 0.107 Uiso 1 1 calc R . .
C31C C -0.0275(3) 0.0975(3) 0.0589(2) 0.0325(12) Uani 1 1 d . . .
C32C C -0.1027(4) 0.0886(3) 0.0227(3) 0.0401(14) Uani 1 1 d . . .
H32C H -0.0988 0.0839 -0.0145 0.060 Uiso 1 1 calc R . .
C33C C -0.1842(4) 0.0865(3) 0.0414(3) 0.0455(16) Uani 1 1 d . . .
H33C H -0.2356 0.0807 0.0166 0.068 Uiso 1 1 calc R . .
C34C C -0.1919(4) 0.0927(3) 0.0952(3) 0.0491(17) Uani 1 1 d . . .
C35C C -0.1156(4) 0.1036(4) 0.1309(3) 0.061(2) Uani 1 1 d . . .
H35C H -0.1188 0.1108 0.1683 0.091 Uiso 1 1 calc R . .
C36C C -0.0343(4) 0.1043(4) 0.1124(3) 0.0549(18) Uani 1 1 d . . .
H36C H 0.0170 0.1094 0.1371 0.082 Uiso 1 1 calc R . .
C37C C -0.2806(5) 0.0888(4) 0.1151(4) 0.071(2) Uani 1 1 d . . .
H37J H -0.3037 0.1290 0.1119 0.106 Uiso 1 1 calc R . .
H37K H -0.2740 0.0873 0.1529 0.106 Uiso 1 1 calc R . .
H37L H -0.3217 0.0475 0.0935 0.106 Uiso 1 1 calc R . .
C38C C 0.1132(3) 0.3859(3) -0.09988(19) 0.0284(12) Uani 1 1 d . . .
C39C C 0.0952(4) 0.4498(3) -0.0972(2) 0.0325(13) Uani 1 1 d . . .
H39C H 0.1167 0.4861 -0.0659 0.049 Uiso 1 1 calc R . .
C40C C 0.0454(4) 0.4603(3) -0.1409(2) 0.0322(12) Uani 1 1 d . . .
H40C H 0.0336 0.5043 -0.1394 0.048 Uiso 1 1 calc R . .
C41C C 0.0126(3) 0.4073(3) -0.1867(2) 0.0290(12) Uani 1 1 d . . .
C42C C 0.0315(4) 0.3441(3) -0.1886(2) 0.0343(13) Uani 1 1 d . . .
H42C H 0.0100 0.3079 -0.2199 0.051 Uiso 1 1 calc R . .
C43C C 0.0818(4) 0.3323(3) -0.1455(2) 0.0315(12) Uani 1 1 d . . .
H43C H 0.0943 0.2885 -0.1472 0.047 Uiso 1 1 calc R . .
C44C C -0.0450(4) 0.4191(3) -0.2321(2) 0.0387(14) Uani 1 1 d . . .
H44J H -0.0497 0.3817 -0.2643 0.058 Uiso 1 1 calc R . .
H44K H -0.0190 0.4623 -0.2396 0.058 Uiso 1 1 calc R . .
H44L H -0.1038 0.4209 -0.2220 0.058 Uiso 1 1 calc R . .
C45C C 0.0925(3) 0.3908(2) 0.21976(18) 0.0222(10) Uani 1 1 d . E .
H45E H 0.1512 0.3807 0.2142 0.033 Uiso 1 1 calc R . .
H45F H 0.1016 0.4393 0.2398 0.033 Uiso 1 1 calc R . .
N100 N -0.8443(5) -0.4150(4) 0.0378(3) 0.080(2) Uani 1 1 d D . .
C100 C -0.8245(6) -0.3826(4) 0.0811(3) 0.070(2) Uani 1 1 d D . .
C101 C -0.8037(8) -0.3427(5) 0.1366(3) 0.111(4) Uani 1 1 d D . .
H10I H -0.8407 -0.3088 0.1431 0.166 Uiso 1 1 calc R . .
H10J H -0.7414 -0.3196 0.1438 0.166 Uiso 1 1 calc R . .
H10K H -0.8148 -0.3730 0.1605 0.166 Uiso 1 1 calc R . .
N500 N -0.8346(6) -0.1914(5) 0.0868(3) 0.095(3) Uani 1 1 d . . .
C500 C -0.7603(8) -0.1715(5) 0.0891(3) 0.075(2) Uani 1 1 d . . .
C501 C -0.6655(8) -0.1463(5) 0.0926(5) 0.118(4) Uani 1 1 d . . .
H50A H -0.6429 -0.1160 0.1284 0.177 Uiso 1 1 calc R . .
H50B H -0.6542 -0.1211 0.0653 0.177 Uiso 1 1 calc R . .
H50C H -0.6358 -0.1849 0.0865 0.177 Uiso 1 1 calc R . .
C24A C -0.1790(4) 0.4749(4) 0.2621(2) 0.0380(16) Uani 0.825(6) 1 d PDU C 1
H24A H -0.2393 0.4797 0.2521 0.057 Uiso 0.825(6) 1 calc PR C 1
H24B H -0.1781 0.4267 0.2582 0.057 Uiso 0.825(6) 1 calc PR C 1
H24C H -0.1403 0.4931 0.2387 0.057 Uiso 0.825(6) 1 calc PR C 1
C25A C -0.2019(4) 0.4848(4) 0.3576(3) 0.0404(16) Uani 0.825(6) 1 d PDU C 1
H25A H -0.2636 0.4862 0.3474 0.061 Uiso 0.825(6) 1 calc PR C 1
H25B H -0.1825 0.5105 0.3951 0.061 Uiso 0.825(6) 1 calc PR C 1
H25C H -0.1965 0.4373 0.3535 0.061 Uiso 0.825(6) 1 calc PR C 1
C26A C -0.1570(5) 0.5888(3) 0.3250(3) 0.0432(17) Uani 0.825(6) 1 d PDU C 1
H26A H -0.1197 0.6082 0.3015 0.065 Uiso 0.825(6) 1 calc PR C 1
H26B H -0.1397 0.6167 0.3622 0.065 Uiso 0.825(6) 1 calc PR C 1
H26C H -0.2188 0.5884 0.3133 0.065 Uiso 0.825(6) 1 calc PR C 1
C24E C -0.2036(8) 0.4446(6) 0.3155(9) 0.040(4) Uani 0.175(6) 1 d PDU C 2
H24D H -0.2650 0.4485 0.3176 0.060 Uiso 0.175(6) 1 calc PR C 2
H24E H -0.1831 0.4250 0.3443 0.060 Uiso 0.175(6) 1 calc PR C 2
H24F H -0.1995 0.4149 0.2805 0.060 Uiso 0.175(6) 1 calc PR C 2
C25E C -0.1703(10) 0.5643(10) 0.3724(6) 0.042(4) Uani 0.175(6) 1 d PDU C 2
H25D H -0.1364 0.6107 0.3772 0.064 Uiso 0.175(6) 1 calc PR C 2
H25E H -0.1565 0.5485 0.4045 0.064 Uiso 0.175(6) 1 calc PR C 2
H25F H -0.2335 0.5642 0.3669 0.064 Uiso 0.175(6) 1 calc PR C 2
C26E C -0.1616(10) 0.5417(11) 0.2737(6) 0.042(4) Uani 0.175(6) 1 d PDU C 2
H26D H -0.2248 0.5397 0.2653 0.063 Uiso 0.175(6) 1 calc PR C 2
H26E H -0.1411 0.5135 0.2432 0.063 Uiso 0.175(6) 1 calc PR C 2
H26F H -0.1293 0.5890 0.2809 0.063 Uiso 0.175(6) 1 calc PR C 2
C28A C 0.5560(6) 0.6155(8) 0.1377(4) 0.077(3) Uani 0.801(18) 1 d PDU D 1
H28A H 0.5807 0.6387 0.1117 0.115 Uiso 0.801(18) 1 calc PR D 1
H28B H 0.5288 0.6464 0.1628 0.115 Uiso 0.801(18) 1 calc PR D 1
H28C H 0.5114 0.5749 0.1186 0.115 Uiso 0.801(18) 1 calc PR D 1
C29A C 0.6676(8) 0.5408(4) 0.1325(4) 0.067(3) Uani 0.801(18) 1 d PDU D 1
H29A H 0.6932 0.5597 0.1046 0.101 Uiso 0.801(18) 1 calc PR D 1
H29B H 0.6207 0.5008 0.1157 0.101 Uiso 0.801(18) 1 calc PR D 1
H29C H 0.7135 0.5274 0.1538 0.101 Uiso 0.801(18) 1 calc PR D 1
C30A C 0.7038(6) 0.6592(4) 0.1915(4) 0.067(3) Uani 0.801(18) 1 d PDU D 1
H30A H 0.7535 0.6477 0.2108 0.100 Uiso 0.801(18) 1 calc PR D 1
H30B H 0.6810 0.6939 0.2161 0.100 Uiso 0.801(18) 1 calc PR D 1
H30C H 0.7236 0.6772 0.1616 0.100 Uiso 0.801(18) 1 calc PR D 1
C28E C 0.5459(14) 0.571(2) 0.1269(12) 0.071(5) Uani 0.199(18) 1 d PDU D 2
H28D H 0.5511 0.5982 0.1004 0.106 Uiso 0.199(18) 1 calc PR D 2
H28E H 0.4943 0.5777 0.1449 0.106 Uiso 0.199(18) 1 calc PR D 2
H28F H 0.5393 0.5228 0.1087 0.106 Uiso 0.199(18) 1 calc PR D 2
C29E C 0.697(2) 0.5520(18) 0.1483(17) 0.062(4) Uani 0.199(18) 1 d PDU D 2
H29D H 0.6698 0.5034 0.1390 0.094 Uiso 0.199(18) 1 calc PR D 2
H29E H 0.7478 0.5614 0.1765 0.094 Uiso 0.199(18) 1 calc PR D 2
H29F H 0.7172 0.5644 0.1164 0.094 Uiso 0.199(18) 1 calc PR D 2
C30E C 0.668(3) 0.6695(6) 0.1746(17) 0.069(5) Uani 0.199(18) 1 d PDU D 2
H30D H 0.7132 0.6736 0.1510 0.103 Uiso 0.199(18) 1 calc PR D 2
H30E H 0.6940 0.6915 0.2120 0.103 Uiso 0.199(18) 1 calc PR D 2
H30F H 0.6207 0.6917 0.1644 0.103 Uiso 0.199(18) 1 calc PR D 2
S1B S 0.30328(8) 0.26818(7) 0.27142(5) 0.0277(3) Uani 0.80 1 d PU E 1
S2B S 0.12578(9) 0.14095(7) 0.22378(5) 0.0297(3) Uani 0.80 1 d PU E 1
S4B S 0.14749(14) 0.02148(10) 0.35629(9) 0.0322(4) Uani 0.80 1 d PU E 1
S3B S 0.24185(15) 0.34189(11) 0.49553(7) 0.0257(4) Uani 0.80 1 d PU E 1
O1B O 0.3054(3) 0.4020(3) 0.4994(2) 0.0356(11) Uani 0.80 1 d PU E 1
O2B O 0.2436(3) 0.3057(3) 0.53677(17) 0.0358(11) Uani 0.80 1 d PU E 1
O3B O 0.1666(4) -0.0107(3) 0.3042(3) 0.0405(13) Uani 0.80 1 d PU E 1
O4B O 0.2179(3) 0.0537(3) 0.3992(2) 0.0425(12) Uani 0.80 1 d PU E 1
N11B N 0.2482(4) 0.2880(3) 0.4399(2) 0.0241(11) Uani 0.80 1 d PDU E 1
N15B N 0.0938(4) 0.0811(3) 0.3477(2) 0.0254(12) Uani 0.80 1 d PDU E 1
C2B C 0.4751(3) 0.3044(3) 0.32155(19) 0.0277(11) Uani 0.80 1 d PU E 1
C3B C 0.5390(3) 0.3247(3) 0.3662(2) 0.0325(12) Uani 0.80 1 d PU E 1
H3B H 0.5992 0.3291 0.3610 0.049 Uiso 0.80 1 calc PR E 1
C4B C 0.5183(4) 0.3388(3) 0.4188(2) 0.0349(12) Uani 0.80 1 d PU E 1
C5B C 0.4303(4) 0.3320(3) 0.4249(2) 0.0359(13) Uani 0.80 1 d PU E 1
H5B H 0.4152 0.3429 0.4602 0.054 Uiso 0.80 1 calc PR E 1
C6B C 0.3618(3) 0.3096(3) 0.3813(2) 0.0304(11) Uani 0.80 1 d PU E 1
C7B C 0.3856(3) 0.2959(3) 0.3290(2) 0.0276(10) Uani 0.80 1 d PU E 1
C8B C 0.3021(3) 0.1773(3) 0.2547(2) 0.0287(10) Uani 0.80 1 d PU E 1
H8B1 H 0.3044 0.1610 0.2157 0.043 Uiso 0.80 1 calc PR E 1
H8B2 H 0.3550 0.1692 0.2744 0.043 Uiso 0.80 1 calc PR E 1
C9B C 0.2202(3) 0.1374(3) 0.2690(2) 0.0329(11) Uani 0.80 1 d PU E 1
H9B1 H 0.2130 0.1573 0.3067 0.049 Uiso 0.80 1 calc PR E 1
H9B2 H 0.2254 0.0894 0.2652 0.049 Uiso 0.80 1 calc PR E 1
C10B C 0.2691(4) 0.3134(4) 0.3930(3) 0.0265(16) Uani 0.80 1 d PDU E 1
H10C H 0.2624 0.3614 0.3995 0.040 Uiso 0.80 1 calc PR E 1
H10D H 0.2266 0.2863 0.3612 0.040 Uiso 0.80 1 calc PR E 1
C12B C 0.2053(4) 0.2164(3) 0.4299(3) 0.0257(13) Uani 0.80 1 d PDU E 1
H12C H 0.2133 0.2027 0.4640 0.039 Uiso 0.80 1 calc PR E 1
H12D H 0.2362 0.1891 0.4039 0.039 Uiso 0.80 1 calc PR E 1
C13B C 0.1081(4) 0.1979(4) 0.4085(3) 0.0261(14) Uani 0.80 1 d PU E 1
H13C H 0.0761 0.2232 0.4351 0.039 Uiso 0.80 1 calc PR E 1
H13D H 0.0991 0.2126 0.3750 0.039 Uiso 0.80 1 calc PR E 1
C14B C 0.0689(4) 0.1228(3) 0.3971(3) 0.0269(13) Uani 0.80 1 d PDU E 1
H14C H 0.0882 0.1061 0.4282 0.040 Uiso 0.80 1 calc PR E 1
H14D H 0.0039 0.1163 0.3933 0.040 Uiso 0.80 1 calc PR E 1
C16B C 0.0248(5) 0.0608(3) 0.2998(3) 0.0267(13) Uani 0.80 1 d PDU E 1
H16C H -0.0260 0.0284 0.3060 0.040 Uiso 0.80 1 calc PR E 1
H16D H 0.0488 0.0375 0.2680 0.040 Uiso 0.80 1 calc PR E 1
C17B C -0.0063(4) 0.1228(4) 0.2885(2) 0.0241(15) Uani 0.80 1 d PGU E 1
C18B C 0.0423(5) 0.1674(5) 0.2638(4) 0.0250(18) Uani 0.80 1 d PGU E 1
C19B C 0.0139(8) 0.2258(6) 0.2584(6) 0.0251(16) Uani 0.80 1 d PGU E 1
C20B C -0.0631(9) 0.2398(5) 0.2776(7) 0.0303(18) Uani 0.80 1 d PGU E 1
H20B H -0.0825 0.2797 0.2739 0.045 Uiso 0.80 1 calc PR E 1
C21B C -0.1117(5) 0.1952(5) 0.3022(4) 0.031(2) Uani 0.80 1 d PGDU E 1
C22B C -0.0833(4) 0.1367(4) 0.3077(2) 0.0264(16) Uani 0.80 1 d PGU E 1
H22B H -0.1165 0.1063 0.3245 0.040 Uiso 0.80 1 calc PR E 1
C23B C -0.1986(6) 0.2076(5) 0.3241(3) 0.041(2) Uani 0.80 1 d PDU E 1
C24B C -0.1900(8) 0.2078(5) 0.3842(4) 0.054(3) Uani 0.80 1 d PDU E 1
H24J H -0.1394 0.2432 0.4041 0.081 Uiso 0.80 1 calc PR E 1
H24K H -0.1814 0.1632 0.3881 0.081 Uiso 0.80 1 calc PR E 1
H24L H -0.2439 0.2173 0.3986 0.081 Uiso 0.80 1 calc PR E 1
C25B C -0.2768(7) 0.1513(7) 0.2916(5) 0.073(3) Uani 0.80 1 d PDU E 1
H25J H -0.3306 0.1571 0.3076 0.109 Uiso 0.80 1 calc PR E 1
H25K H -0.2649 0.1065 0.2924 0.109 Uiso 0.80 1 calc PR E 1
H25L H -0.2848 0.1546 0.2543 0.109 Uiso 0.80 1 calc PR E 1
C26B C -0.2181(14) 0.2758(8) 0.3162(7) 0.062(4) Uani 0.80 1 d PDU E 1
H26J H -0.1711 0.3135 0.3372 0.092 Uiso 0.80 1 calc PR E 1
H26K H -0.2746 0.2818 0.3283 0.092 Uiso 0.80 1 calc PR E 1
H26L H -0.2210 0.2752 0.2780 0.092 Uiso 0.80 1 calc PR E 1
C27B C 0.5918(4) 0.3645(3) 0.4669(2) 0.0411(12) Uani 0.80 1 d PU E 1
C28B C 0.6477(4) 0.4308(4) 0.4625(3) 0.0537(15) Uani 0.80 1 d PU E 1
H28J H 0.6750 0.4225 0.4294 0.081 Uiso 0.80 1 calc PR E 1
H28K H 0.6939 0.4485 0.4937 0.081 Uiso 0.80 1 calc PR E 1
H28L H 0.6105 0.4641 0.4615 0.081 Uiso 0.80 1 calc PR E 1
C29B C 0.6492(4) 0.3103(4) 0.4657(3) 0.0531(16) Uani 0.80 1 d PU E 1
H29J H 0.6734 0.3018 0.4315 0.080 Uiso 0.80 1 calc PR E 1
H29K H 0.6129 0.2678 0.4691 0.080 Uiso 0.80 1 calc PR E 1
H29L H 0.6976 0.3270 0.4956 0.080 Uiso 0.80 1 calc PR E 1
C30B C 0.5558(4) 0.3742(4) 0.5207(2) 0.0568(17) Uani 0.80 1 d PU E 1
H30J H 0.5213 0.4099 0.5243 0.085 Uiso 0.80 1 calc PR E 1
H30K H 0.6049 0.3875 0.5502 0.085 Uiso 0.80 1 calc PR E 1
H30L H 0.5180 0.3313 0.5222 0.085 Uiso 0.80 1 calc PR E 1
C31B C 0.1371(4) 0.3635(3) 0.4895(2) 0.0237(12) Uani 0.80 1 d PU E 1
C32B C 0.0679(5) 0.3289(4) 0.5084(3) 0.0303(14) Uani 0.80 1 d PU E 1
H32B H 0.0769 0.2951 0.5266 0.045 Uiso 0.80 1 calc PR E 1
C33B C -0.0138(5) 0.3434(4) 0.5009(3) 0.0342(15) Uani 0.80 1 d PU E 1
H33B H -0.0614 0.3192 0.5140 0.051 Uiso 0.80 1 calc PR E 1
C34B C -0.0290(5) 0.3934(4) 0.4742(3) 0.0368(18) Uani 0.80 1 d PU E 1
C35B C 0.0404(5) 0.4265(4) 0.4551(3) 0.0336(17) Uani 0.80 1 d PU E 1
H35B H 0.0312 0.4597 0.4363 0.050 Uiso 0.80 1 calc PR E 1
C36B C 0.1239(5) 0.4129(4) 0.4624(3) 0.0294(14) Uani 0.80 1 d PU E 1
H36B H 0.1715 0.4368 0.4492 0.044 Uiso 0.80 1 calc PR E 1
C37B C -0.1202(6) 0.4065(6) 0.4653(5) 0.056(4) Uani 0.80 1 d PU E 1
H37D H -0.1192 0.4427 0.4465 0.084 Uiso 0.80 1 calc PR E 1
H37E H -0.1409 0.4207 0.5001 0.084 Uiso 0.80 1 calc PR E 1
H37F H -0.1601 0.3647 0.4435 0.084 Uiso 0.80 1 calc PR E 1
C38B C 0.0738(5) -0.0390(4) 0.3777(3) 0.0376(14) Uani 0.80 1 d PU E 1
C39B C 0.0111(6) -0.0877(4) 0.3392(4) 0.0450(18) Uani 0.80 1 d PU E 1
H39B H 0.0096 -0.0903 0.3019 0.067 Uiso 0.80 1 calc PR E 1
C40B C -0.0492(6) -0.1326(4) 0.3580(5) 0.058(2) Uani 0.80 1 d PU E 1
H40B H -0.0915 -0.1669 0.3325 0.086 Uiso 0.80 1 calc PR E 1
C41B C -0.0499(7) -0.1292(5) 0.4112(5) 0.068(2) Uani 0.80 1 d PU E 1
C42B C 0.0131(7) -0.0805(5) 0.4486(4) 0.065(2) Uani 0.80 1 d PU E 1
H42B H 0.0141 -0.0781 0.4859 0.098 Uiso 0.80 1 calc PR E 1
C43B C 0.0746(6) -0.0355(4) 0.4317(3) 0.0496(18) Uani 0.80 1 d PU E 1
H43B H 0.1175 -0.0020 0.4574 0.074 Uiso 0.80 1 calc PR E 1
C44B C -0.1191(8) -0.1791(6) 0.4285(5) 0.089(3) Uani 0.80 1 d PU E 1
H44D H -0.1344 -0.2224 0.4008 0.133 Uiso 0.80 1 calc PR E 1
H44E H -0.1720 -0.1600 0.4334 0.133 Uiso 0.80 1 calc PR E 1
H44F H -0.0955 -0.1869 0.4625 0.133 Uiso 0.80 1 calc PR E 1
N110 N 0.1508(7) -0.0263(5) 0.6051(4) 0.097(3) Uani 0.80 1 d PDU F 1
C110 C 0.1999(8) 0.0181(6) 0.6362(5) 0.094(4) Uani 0.80 1 d PDU F 1
C111 C 0.2567(9) 0.0734(7) 0.6766(6) 0.131(5) Uani 0.80 1 d PDU F 1
H11A H 0.2230 0.0911 0.7050 0.197 Uiso 0.80 1 calc PR F 1
H11B H 0.2801 0.1098 0.6600 0.197 Uiso 0.80 1 calc PR F 1
H11C H 0.3055 0.0568 0.6921 0.197 Uiso 0.80 1 calc PR F 1
N900 N -0.7138(6) -0.1999(5) 0.2304(4) 0.085(3) Uani 0.80 1 d PD G 1
C900 C -0.7824(6) -0.1862(4) 0.2259(3) 0.063(3) Uani 0.80 1 d PD G 1
C901 C -0.8679(6) -0.1680(4) 0.2198(4) 0.064(3) Uani 0.80 1 d PD G 1
H90A H -0.8603 -0.1182 0.2299 0.096 Uiso 0.80 1 calc PR G 1
H90B H -0.9057 -0.1875 0.2430 0.096 Uiso 0.80 1 calc PR G 1
H90C H -0.8954 -0.1859 0.1822 0.096 Uiso 0.80 1 calc PR G 1
N650 N -0.0927(15) -0.1156(19) 0.2000(13) 0.081(10) Uiso 0.20 1 d PDU H 2
C650 C -0.138(2) -0.1069(19) 0.1653(14) 0.068(10) Uiso 0.20 1 d PDU H 2
C651 C -0.196(2) -0.0981(18) 0.1213(12) 0.040(8) Uiso 0.20 1 d PDU H 2
H65A H -0.2237 -0.1428 0.0973 0.059 Uiso 0.20 1 calc PR H 2
H65B H -0.1618 -0.0704 0.1012 0.059 Uiso 0.20 1 calc PR H 2
H65C H -0.2419 -0.0751 0.1358 0.059 Uiso 0.20 1 calc PR H 2
N630 N -0.1636(15) -0.077(2) 0.1346(19) 0.107(15) Uiso 0.20 1 d PDU I 3
C630 C -0.1278(19) -0.109(2) 0.1574(15) 0.112(18) Uiso 0.20 1 d PDU I 3
C631 C -0.082(3) -0.150(2) 0.1840(16) 0.064(10) Uiso 0.20 1 d PDU I 3
H63A H -0.0754 -0.1908 0.1575 0.096 Uiso 0.20 1 calc PR I 3
H63B H -0.1155 -0.1636 0.2114 0.096 Uiso 0.20 1 calc PR I 3
H63C H -0.0233 -0.1233 0.2012 0.096 Uiso 0.20 1 calc PR I 3
N600 N 0.2573(5) -0.0075(5) 0.1713(4) 0.078(3) Uiso 0.70 1 d PD J 4
C600 C 0.1820(5) -0.0220(5) 0.1580(4) 0.057(3) Uiso 0.70 1 d PD J 4
C601 C 0.0878(5) -0.0458(5) 0.1408(4) 0.082(3) Uiso 0.70 1 d PD J 4
H60A H 0.0753 -0.0946 0.1230 0.123 Uiso 0.70 1 calc PR J 4
H60B H 0.0681 -0.0208 0.1156 0.123 Uiso 0.70 1 calc PR J 4
H60C H 0.0565 -0.0380 0.1722 0.123 Uiso 0.70 1 calc PR J 4
S1D S 0.30328(8) 0.26818(7) 0.27142(5) 0.0277(3) Uani 0.20 1 d PU E 6
S2D S 0.12578(9) 0.14095(7) 0.22378(5) 0.0297(3) Uani 0.20 1 d PDU E 6
S3D S 0.2130(5) 0.2963(5) 0.4885(3) 0.0412(17) Uani 0.20 1 d PDU E 6
S4D S 0.1178(6) -0.0101(4) 0.3198(4) 0.0386(16) Uani 0.20 1 d PDU E 6
O1D O 0.2871(19) 0.3569(16) 0.5061(10) 0.045(5) Uani 0.20 1 d PU E 6
O2D O 0.1963(14) 0.2466(12) 0.5206(8) 0.044(4) Uani 0.20 1 d PU E 6
O3D O 0.1441(14) -0.0284(11) 0.2676(6) 0.039(4) Uani 0.20 1 d PDU E 6
O4D O 0.1863(13) 0.0119(13) 0.3654(7) 0.047(5) Uani 0.20 1 d PDU E 6
N11D N 0.2381(12) 0.2586(11) 0.4267(7) 0.035(4) Uani 0.20 1 d PDU E 6
N15D N 0.0699(13) 0.0571(11) 0.3221(9) 0.029(4) Uani 0.20 1 d PDU E 6
C2D C 0.4751(3) 0.3044(3) 0.32155(19) 0.0277(11) Uani 0.20 1 d PU E 6
C3D C 0.5390(3) 0.3247(3) 0.3662(2) 0.0325(12) Uani 0.20 1 d PU E 6
H3D H 0.5992 0.3291 0.3610 0.049 Uiso 0.20 1 calc PR E 6
C4D C 0.5183(4) 0.3388(3) 0.4188(2) 0.0349(12) Uani 0.20 1 d PU E 6
C5D C 0.4303(4) 0.3320(3) 0.4249(2) 0.0359(13) Uani 0.20 1 d PU E 6
H5D H 0.4152 0.3429 0.4602 0.054 Uiso 0.20 1 calc PR E 6
C6D C 0.3618(3) 0.3096(3) 0.3813(2) 0.0304(11) Uani 0.20 1 d PDU E 6
C7D C 0.3856(3) 0.2959(3) 0.3290(2) 0.0276(10) Uani 0.20 1 d PU E 6
C8D C 0.3021(3) 0.1773(3) 0.2547(2) 0.0287(10) Uani 0.20 1 d PU E 6
H8D1 H 0.3044 0.1610 0.2157 0.043 Uiso 0.20 1 calc PR E 6
H8D2 H 0.3550 0.1692 0.2744 0.043 Uiso 0.20 1 calc PR E 6
C9D C 0.2202(3) 0.1374(3) 0.2690(2) 0.0329(11) Uani 0.20 1 d PDU E 6
H9D1 H 0.2130 0.1573 0.3067 0.049 Uiso 0.20 1 calc PR E 6
H9D2 H 0.2254 0.0894 0.2652 0.049 Uiso 0.20 1 calc PR E 6
C10D C 0.2628(6) 0.2932(14) 0.3848(11) 0.031(4) Uani 0.20 1 d PDU E 6
H10E H 0.2413 0.3363 0.3913 0.046 Uiso 0.20 1 calc PR E 6
H10F H 0.2321 0.2640 0.3495 0.046 Uiso 0.20 1 calc PR E 6
C12D C 0.1921(11) 0.1861(10) 0.4095(11) 0.036(5) Uani 0.20 1 d PDU E 6
H12E H 0.2028 0.1652 0.4397 0.054 Uiso 0.20 1 calc PR E 6
H12F H 0.2195 0.1628 0.3793 0.054 Uiso 0.20 1 calc PR E 6
C13D C 0.0929(11) 0.1715(9) 0.3919(11) 0.030(5) Uani 0.20 1 d PDU E 6
H13E H 0.0814 0.1920 0.3616 0.045 Uiso 0.20 1 calc PR E 6
H13F H 0.0646 0.1938 0.4221 0.045 Uiso 0.20 1 calc PR E 6
C14D C 0.0507(14) 0.0952(10) 0.3744(7) 0.030(4) Uani 0.20 1 d PDU E 6
H14E H 0.0705 0.0738 0.4025 0.045 Uiso 0.20 1 calc PR E 6
H14F H -0.0140 0.0902 0.3726 0.045 Uiso 0.20 1 calc PR E 6
C16D C 0.0032(18) 0.0451(15) 0.2744(8) 0.028(4) Uani 0.20 1 d PDU E 6
H16E H -0.0502 0.0129 0.2777 0.042 Uiso 0.20 1 calc PR E 6
H16F H 0.0269 0.0242 0.2416 0.042 Uiso 0.20 1 calc PR E 6
C17D C -0.0215(18) 0.1115(17) 0.2688(10) 0.030(4) Uani 0.20 1 d PGU E 6
C18D C 0.035(2) 0.162(2) 0.2542(19) 0.029(4) Uani 0.20 1 d PGU E 6
C19D C 0.014(3) 0.226(2) 0.258(3) 0.029(5) Uani 0.20 1 d PGU E 6
C20D C -0.064(4) 0.238(2) 0.277(3) 0.030(5) Uani 0.20 1 d PGU E 6
H20D H -0.0790 0.2815 0.2794 0.045 Uiso 0.20 1 calc PR E 6
C21D C -0.121(2) 0.187(2) 0.2913(17) 0.031(5) Uani 0.20 1 d PGDU E 6
C22D C -0.0995(17) 0.1240(16) 0.2874(10) 0.031(4) Uani 0.20 1 d PGU E 6
H22D H -0.1381 0.0892 0.2974 0.046 Uiso 0.20 1 calc PR E 6
C23D C -0.211(2) 0.197(2) 0.3074(13) 0.039(5) Uani 0.20 1 d PDU E 6
C24D C -0.218(3) 0.186(2) 0.3645(13) 0.039(6) Uani 0.20 1 d PDU E 6
H24G H -0.2766 0.1921 0.3741 0.058 Uiso 0.20 1 calc PR E 6
H24H H -0.1726 0.2203 0.3905 0.058 Uiso 0.20 1 calc PR E 6
H24I H -0.2107 0.1405 0.3652 0.058 Uiso 0.20 1 calc PR E 6
C25D C -0.285(3) 0.145(2) 0.2660(14) 0.042(6) Uani 0.20 1 d PDU E 6
H25G H -0.3429 0.1515 0.2766 0.063 Uiso 0.20 1 calc PR E 6
H25H H -0.2790 0.0987 0.2649 0.063 Uiso 0.20 1 calc PR E 6
H25I H -0.2814 0.1535 0.2303 0.063 Uiso 0.20 1 calc PR E 6
C26D C -0.223(5) 0.271(2) 0.324(2) 0.039(6) Uani 0.20 1 d PDU E 6
H26G H -0.2828 0.2718 0.3334 0.059 Uiso 0.20 1 calc PR E 6
H26H H -0.2148 0.2922 0.2941 0.059 Uiso 0.20 1 calc PR E 6
H26I H -0.1798 0.2968 0.3554 0.059 Uiso 0.20 1 calc PR E 6
C27D C 0.5918(4) 0.3645(3) 0.4669(2) 0.0411(12) Uani 0.20 1 d PU E 6
C28D C 0.6477(4) 0.4308(4) 0.4625(3) 0.0537(15) Uani 0.20 1 d PU E 6
H28G H 0.6956 0.4474 0.4928 0.081 Uiso 0.20 1 calc PR E 6
H28H H 0.6111 0.4648 0.4632 0.081 Uiso 0.20 1 calc PR E 6
H28I H 0.6727 0.4230 0.4286 0.081 Uiso 0.20 1 calc PR E 6
C29D C 0.6492(4) 0.3103(4) 0.4657(3) 0.0531(16) Uani 0.20 1 d PU E 6
H29G H 0.6127 0.2676 0.4685 0.080 Uiso 0.20 1 calc PR E 6
H29H H 0.6970 0.3267 0.4960 0.080 Uiso 0.20 1 calc PR E 6
H29I H 0.6742 0.3023 0.4318 0.080 Uiso 0.20 1 calc PR E 6
C30D C 0.5558(4) 0.3742(4) 0.5207(2) 0.0568(17) Uani 0.20 1 d PU E 6
H30G H 0.5207 0.3307 0.5230 0.085 Uiso 0.20 1 calc PR E 6
H30H H 0.5186 0.4081 0.5235 0.085 Uiso 0.20 1 calc PR E 6
H30I H 0.6050 0.3899 0.5502 0.085 Uiso 0.20 1 calc PR E 6
C31D C 0.1174(7) 0.3279(7) 0.4802(7) 0.037(4) Uani 0.20 1 d PGDU E 6
C32D C 0.0378(7) 0.2910(8) 0.4881(7) 0.036(4) Uani 0.20 1 d PGDU E 6
H32D H 0.0354 0.2481 0.4961 0.054 Uiso 0.20 1 calc PR E 6
C33D C -0.0382(7) 0.3170(9) 0.4843(7) 0.037(4) Uani 0.20 1 d PGDU E 6
H33D H -0.0926 0.2918 0.4897 0.055 Uiso 0.20 1 calc PR E 6
C34D C -0.0347(9) 0.3797(9) 0.4726(9) 0.038(5) Uani 0.20 1 d PGU E 6
C35D C 0.0448(10) 0.4166(8) 0.4647(9) 0.038(4) Uani 0.20 1 d PGDU E 6
H35D H 0.0472 0.4595 0.4567 0.057 Uiso 0.20 1 calc PR E 6
C36D C 0.1209(9) 0.3907(8) 0.4685(8) 0.038(4) Uani 0.20 1 d PGDU E 6
H36D H 0.1752 0.4158 0.4630 0.057 Uiso 0.20 1 calc PR E 6
C37D C -0.1172(12) 0.4079(13) 0.4685(12) 0.037(9) Uani 0.20 1 d PDU E 6
H37G H -0.1040 0.4508 0.4578 0.056 Uiso 0.20 1 calc PR E 6
H37H H -0.1387 0.4161 0.5034 0.056 Uiso 0.20 1 calc PR E 6
H37I H -0.1625 0.3750 0.4414 0.056 Uiso 0.20 1 calc PR E 6
C38D C 0.0370(12) -0.0791(9) 0.3277(8) 0.039(6) Uani 0.20 1 d PGU E 6
C39D C -0.0214(13) -0.1212(10) 0.2837(6) 0.043(5) Uani 0.20 1 d PGU E 6
H39D H -0.0175 -0.1141 0.2489 0.065 Uiso 0.20 1 calc PR E 6
C40D C -0.0854(11) -0.1736(8) 0.2908(6) 0.043(5) Uani 0.20 1 d PGU E 6
H40D H -0.1253 -0.2024 0.2608 0.064 Uiso 0.20 1 calc PR E 6
C41D C -0.0911(10) -0.1840(8) 0.3418(6) 0.051(6) Uani 0.20 1 d PGDU E 6
C42D C -0.0328(13) -0.1419(10) 0.3857(5) 0.054(7) Uani 0.20 1 d PGU E 6
H42D H -0.0367 -0.1490 0.4206 0.081 Uiso 0.20 1 calc PR E 6
C43D C 0.0313(12) -0.0895(11) 0.3787(7) 0.048(6) Uani 0.20 1 d PGU E 6
H43D H 0.0711 -0.0607 0.4087 0.073 Uiso 0.20 1 calc PR E 6
C44D C -0.1630(15) -0.2462(10) 0.3473(9) 0.049(7) Uani 0.20 1 d PGDU E 6
H44G H -0.1973 -0.2693 0.3120 0.074 Uiso 0.20 1 calc PR E 6
H44H H -0.2023 -0.2294 0.3724 0.074 Uiso 0.20 1 calc PR E 6
H44I H -0.1336 -0.2783 0.3608 0.074 Uiso 0.20 1 calc PR E 6
N210 N 0.069(2) -0.0469(16) 0.5303(15) 0.089(11) Uani 0.20 1 d PDU K 6
C210 C 0.112(2) 0.0035(16) 0.5260(15) 0.067(10) Uani 0.20 1 d PDU K 6
C211 C 0.167(3) 0.0626(18) 0.5155(18) 0.080(13) Uani 0.20 1 d PDU K 6
H21A H 0.2209 0.0772 0.5412 0.121 Uiso 0.20 1 calc PR K 6
H21B H 0.1345 0.0998 0.5193 0.121 Uiso 0.20 1 calc PR K 6
H21C H 0.1812 0.0507 0.4788 0.121 Uiso 0.20 1 calc PR K 6
N610 N -0.1926(18) -0.0285(14) 0.2080(9) 0.094(7) Uiso 0.30 1 d PDU L 7
C610 C -0.194(2) -0.0553(16) 0.1629(9) 0.090(7) Uiso 0.30 1 d PDU L 7
C611 C -0.207(2) -0.0861(15) 0.1054(9) 0.068(7) Uiso 0.30 1 d PDU L 7
H61A H -0.2052 -0.0504 0.0860 0.102 Uiso 0.30 1 calc PR L 7
H61B H -0.2638 -0.1179 0.0951 0.102 Uiso 0.30 1 calc PR L 7
H61C H -0.1596 -0.1107 0.0962 0.102 Uiso 0.30 1 calc PR L 7
C8C1 C 0.2749(4) 0.3735(3) 0.10261(18) 0.0341(16) Uani 0.838(10) 1 d PDU M 1
H8C1 H 0.3240 0.3654 0.0818 0.051 Uiso 0.838(10) 1 calc PR M 1
H8C2 H 0.2201 0.3431 0.0816 0.051 Uiso 0.838(10) 1 calc PR M 1
C9C1 C 0.2665(4) 0.4461(3) 0.1096(3) 0.0401(16) Uani 0.838(10) 1 d PDU M 1
H9C1 H 0.2549 0.4545 0.0737 0.060 Uiso 0.838(10) 1 calc PR M 1
H9C2 H 0.3232 0.4763 0.1279 0.060 Uiso 0.838(10) 1 calc PR M 1
C8C2 C 0.3340(9) 0.4175(10) 0.1344(10) 0.037(4) Uani 0.162(10) 1 d PDU M 2
H8C3 H 0.3704 0.4574 0.1616 0.055 Uiso 0.162(10) 1 calc PR M 2
H8C4 H 0.3723 0.4003 0.1081 0.055 Uiso 0.162(10) 1 calc PR M 2
C9C2 C 0.2609(8) 0.4408(8) 0.1052(5) 0.038(4) Uani 0.162(10) 1 d PDU M 2
H9C3 H 0.2301 0.4029 0.0743 0.057 Uiso 0.162(10) 1 calc PR M 2
H9C4 H 0.2874 0.4791 0.0908 0.057 Uiso 0.162(10) 1 calc PR M 2
N300 N -0.6041(8) -0.3024(6) 0.0793(5) 0.094(4) Uani 0.6929(19) 1 d P N 1
C300 C -0.6167(7) -0.3571(6) 0.0525(4) 0.056(3) Uani 0.6929(19) 1 d P N 1
C301 C -0.6307(7) -0.4254(5) 0.0185(4) 0.052(2) Uani 0.6929(19) 1 d P N 1
H30P H -0.6060 -0.4242 -0.0149 0.078 Uiso 0.6929(19) 1 calc PR N 1
H30Q H -0.6940 -0.4451 0.0102 0.078 Uiso 0.6929(19) 1 calc PR N 1
H30R H -0.6015 -0.4535 0.0373 0.078 Uiso 0.6929(19) 1 calc PR N 1
N400 N -0.4962(11) -0.3609(9) -0.0541(6) 0.136(6) Uani 0.6929(19) 1 d PDU N 1
C400 C -0.4483(9) -0.3145(8) -0.0248(5) 0.097(5) Uani 0.6929(19) 1 d PDU N 1
C401 C -0.3896(8) -0.2552(9) 0.0111(6) 0.061(4) Uani 0.6929(19) 1 d PD N 1
H40E H -0.3465 -0.2700 0.0333 0.092 Uiso 0.6929(19) 1 calc PR N 1
H40F H -0.4240 -0.2285 0.0344 0.092 Uiso 0.6929(19) 1 calc PR N 1
H40G H -0.3588 -0.2272 -0.0101 0.092 Uiso 0.6929(19) 1 calc PR N 1
N310 N -0.4690(18) -0.415(2) -0.0535(13) 0.133(14) Uani 0.3071(19) 1 d PD O 2
C310 C -0.523(2) -0.4369(18) -0.0303(13) 0.103(11) Uani 0.3071(19) 1 d PDU O 2
C311 C -0.581(2) -0.460(2) 0.0057(14) 0.114(12) Uani 0.3071(19) 1 d PDU O 2
H31A H -0.5699 -0.5034 0.0110 0.171 Uiso 0.3071(19) 1 calc PR O 2
H31B H -0.6424 -0.4662 -0.0101 0.171 Uiso 0.3071(19) 1 calc PR O 2
H31C H -0.5695 -0.4259 0.0404 0.171 Uiso 0.3071(19) 1 calc PR O 2
N410 N -0.548(2) -0.2845(18) 0.0433(17) 0.141(10) Uani 0.3071(19) 1 d PDU O 2
C410 C -0.479(3) -0.272(2) 0.030(2) 0.139(10) Uani 0.3071(19) 1 d PDU O 2
C411 C -0.389(3) -0.263(4) 0.017(3) 0.139(12) Uani 0.3071(19) 1 d PDU O 2
H41A H -0.3550 -0.2189 0.0398 0.208 Uiso 0.3071(19) 1 calc PR O 2
H41B H -0.3895 -0.2635 -0.0206 0.208 Uiso 0.3071(19) 1 calc PR O 2
H41C H -0.3628 -0.2998 0.0251 0.208 Uiso 0.3071(19) 1 calc PR O 2
N620 N -0.0370(15) -0.1468(11) 0.1447(12) 0.107(9) Uiso 0.30 1 d PD P 1
C620 C 0.0178(17) -0.1045(11) 0.1376(11) 0.096(10) Uiso 0.30 1 d PD P 1
C621 C 0.0878(5) -0.0458(5) 0.1408(4) 0.082(3) Uiso 0.30 1 d PD P 1
H62A H 0.0697 -0.0040 0.1586 0.123 Uiso 0.30 1 calc PR P 1
H62B H 0.0993 -0.0439 0.1045 0.123 Uiso 0.30 1 calc PR P 1
H62C H 0.1416 -0.0500 0.1615 0.123 Uiso 0.30 1 calc PR P 1
N700 N -0.4398(10) 0.0070(10) 0.3323(8) 0.129(6) Uani 0.50 1 d PDU Q 2
C700 C -0.5100(11) -0.0115(12) 0.3073(8) 0.118(7) Uani 0.50 1 d PDU Q 2
C701 C -0.6043(10) -0.0323(9) 0.2883(7) 0.088(5) Uani 0.50 1 d PDU Q 2
H70A H -0.6371 -0.0266 0.3192 0.132 Uiso 0.50 1 calc PR Q 2
H70B H -0.6183 -0.0803 0.2680 0.132 Uiso 0.50 1 calc PR Q 2
H70C H -0.6210 -0.0041 0.2650 0.132 Uiso 0.50 1 calc PR Q 2
N800 N -0.4237(11) -0.1172(9) 0.1295(7) 0.115(6) Uani 0.50 1 d PDU R 3
C800 C -0.4446(9) -0.1439(8) 0.1627(6) 0.078(6) Uani 0.50 1 d PD R 3
C801 C -0.4836(12) -0.1826(9) 0.1982(6) 0.081(6) Uani 0.50 1 d PD R 3
H80A H -0.5471 -0.1839 0.1952 0.122 Uiso 0.50 1 calc PR R 3
H80B H -0.4563 -0.1608 0.2354 0.122 Uiso 0.50 1 calc PR R 3
H80C H -0.4736 -0.2292 0.1879 0.122 Uiso 0.50 1 calc PR R 3

loop_
_atom_site_aniso_label
_atom_site_aniso_U_11
_atom_site_aniso_U_22
_atom_site_aniso_U_33
_atom_site_aniso_U_23
_atom_site_aniso_U_13
_atom_site_aniso_U_12
N1 0.026(2) 0.037(3) 0.018(2) -0.0018(19) 0.0019(17) 0.002(2)
N46 0.026(2) 0.025(2) 0.0147(19) 0.0049(17) -0.0009(16) 0.0048(18)
S1A 0.0275(7) 0.0389(8) 0.0251(7) 0.0027(6) 0.0055(5) 0.0064(6)
S2A 0.0235(6) 0.0374(7) 0.0182(6) 0.0018(5) -0.0011(5) 0.0109(6)
S3A 0.0372(9) 0.0455(10) 0.0823(13) 0.0231(9) 0.0133(9) 0.0015(7)
S4A 0.0343(8) 0.0308(7) 0.0326(7) 0.0062(6) 0.0034(6) 0.0117(6)
O1A 0.038(3) 0.087(4) 0.111(5) 0.029(4) 0.027(3) -0.004(3)
O2A 0.069(3) 0.045(3) 0.096(4) 0.037(3) 0.008(3) 0.008(3)
O3A 0.030(2) 0.033(2) 0.051(2) 0.0081(18) 0.0103(18) 0.0097(17)
O4A 0.060(3) 0.053(3) 0.033(2) 0.016(2) 0.006(2) 0.027(2)
N11A 0.030(3) 0.037(3) 0.058(3) 0.015(2) 0.014(2) 0.009(2)
N15A 0.032(2) 0.028(2) 0.028(2) 0.0058(19) 0.0063(19) 0.0095(19)
C1A 0.021(3) 0.039(3) 0.026(3) 0.000(2) 0.006(2) 0.004(2)
C2A 0.018(3) 0.046(3) 0.029(3) 0.003(2) 0.006(2) 0.005(2)
C3A 0.028(3) 0.053(4) 0.031(3) 0.009(3) 0.010(2) 0.012(3)
C4A 0.034(3) 0.068(5) 0.044(4) 0.024(3) 0.019(3) 0.019(3)
C5A 0.032(3) 0.054(4) 0.054(4) 0.022(3) 0.017(3) 0.014(3)
C6A 0.024(3) 0.049(4) 0.039(3) 0.010(3) 0.007(2) 0.012(3)
C7A 0.020(3) 0.038(3) 0.030(3) 0.006(2) 0.003(2) 0.007(2)
C8A 0.027(3) 0.031(3) 0.039(3) -0.004(2) 0.010(2) 0.005(2)
C9A 0.023(3) 0.040(3) 0.023(3) 0.003(2) 0.005(2) 0.005(2)
C10A 0.042(4) 0.038(3) 0.047(4) 0.012(3) 0.016(3) 0.012(3)
C12A 0.032(3) 0.039(3) 0.047(4) 0.013(3) 0.014(3) 0.010(3)
C13A 0.035(3) 0.036(3) 0.037(3) 0.001(3) 0.008(3) 0.005(3)
C14A 0.032(3) 0.034(3) 0.028(3) 0.007(2) 0.009(2) 0.009(2)
C16A 0.028(3) 0.031(3) 0.020(2) 0.004(2) 0.001(2) 0.006(2)
C17A 0.026(3) 0.031(3) 0.014(2) 0.006(2) 0.0029(19) 0.008(2)
C18A 0.024(3) 0.030(3) 0.014(2) 0.006(2) -0.0015(19) 0.010(2)
C19A 0.030(3) 0.027(3) 0.015(2) 0.009(2) 0.001(2) 0.010(2)
C20A 0.026(3) 0.025(3) 0.020(2) 0.005(2) -0.001(2) 0.005(2)
C21A 0.028(3) 0.030(3) 0.022(3) 0.006(2) -0.003(2) 0.007(2)
C22A 0.028(3) 0.029(3) 0.023(3) 0.006(2) 0.002(2) 0.010(2)
C23A 0.026(2) 0.034(2) 0.046(3) 0.007(2) -0.003(2) 0.009(2)
C27A 0.062(3) 0.095(3) 0.055(3) 0.042(3) 0.034(3) 0.036(3)
C31A 0.026(3) 0.037(3) 0.074(5) 0.016(3) -0.001(3) 0.001(3)
C32A 0.033(3) 0.032(3) 0.081(5) 0.002(3) -0.016(3) 0.007(3)
C33A 0.041(4) 0.038(4) 0.075(5) -0.004(3) -0.014(3) 0.012(3)
C34A 0.052(4) 0.044(4) 0.073(5) 0.004(4) -0.008(4) 0.006(3)
C35A 0.052(5) 0.061(5) 0.088(6) 0.020(4) -0.014(4) 0.023(4)
C36A 0.035(4) 0.060(5) 0.086(6) 0.016(4) -0.009(4) 0.020(3)
C37A 0.101(7) 0.068(6) 0.076(6) 0.011(5) -0.010(5) 0.023(5)
C38A 0.033(3) 0.022(3) 0.051(4) 0.011(3) 0.009(3) 0.009(2)
C39A 0.052(4) 0.031(3) 0.044(4) 0.005(3) 0.005(3) 0.007(3)
C40A 0.067(5) 0.040(4) 0.066(5) 0.001(4) -0.009(4) 0.007(4)
C41A 0.048(4) 0.037(4) 0.081(6) 0.008(4) -0.018(4) 0.007(3)
C42A 0.038(4) 0.041(4) 0.116(7) 0.042(4) 0.014(4) 0.009(3)
C43A 0.033(3) 0.045(4) 0.073(5) 0.026(3) 0.008(3) 0.015(3)
C44A 0.097(6) 0.062(5) 0.110(6) 0.007(5) -0.016(5) -0.003(5)
C45A 0.025(3) 0.029(3) 0.017(2) 0.005(2) -0.0008(19) 0.008(2)
C1B 0.027(3) 0.033(3) 0.024(3) -0.001(2) 0.010(2) 0.004(2)
C45B 0.025(3) 0.023(3) 0.021(2) 0.005(2) 0.000(2) 0.005(2)
S1C 0.0310(7) 0.0349(8) 0.0312(7) 0.0040(6) 0.0069(6) 0.0110(6)
S2C 0.0264(7) 0.0333(7) 0.0302(7) 0.0113(6) 0.0006(5) 0.0030(6)
S3C 0.0284(7) 0.0305(7) 0.0358(7) 0.0059(6) -0.0014(6) 0.0077(6)
S4C 0.0330(8) 0.0505(9) 0.0205(6) 0.0130(6) 0.0023(5) 0.0067(7)
O1C 0.044(2) 0.034(2) 0.033(2) -0.0044(17) -0.0027(18) 0.0101(18)
O2C 0.029(2) 0.039(2) 0.056(3) 0.021(2) -0.0024(18) 0.0101(18)
O3C 0.039(2) 0.061(3) 0.0218(19) 0.0126(19) -0.0009(17) -0.006(2)
O4C 0.040(2) 0.066(3) 0.033(2) 0.017(2) 0.0104(18) 0.028(2)
N11C 0.025(2) 0.031(2) 0.025(2) 0.0069(19) -0.0021(18) 0.0068(19)
N15C 0.033(2) 0.032(2) 0.021(2) 0.0094(19) 0.0041(18) 0.005(2)
C1C 0.030(3) 0.044(3) 0.019(3) 0.000(2) 0.007(2) 0.006(3)
C2C 0.026(3) 0.038(3) 0.017(2) -0.001(2) 0.002(2) 0.006(2)
C3C 0.021(3) 0.047(3) 0.029(3) -0.006(2) 0.004(2) 0.012(2)
C4C 0.025(3) 0.044(3) 0.039(3) -0.006(3) 0.003(2) 0.012(3)
C5C 0.031(3) 0.038(3) 0.031(3) -0.006(2) -0.001(2) 0.011(3)
C6C 0.024(3) 0.037(3) 0.020(2) 0.006(2) 0.004(2) 0.010(2)
C7C 0.030(3) 0.035(3) 0.018(2) 0.004(2) 0.007(2) 0.011(2)
C10C 0.032(3) 0.034(3) 0.020(2) 0.004(2) 0.004(2) 0.008(2)
C12C 0.037(3) 0.034(3) 0.021(3) 0.004(2) 0.002(2) 0.004(2)
C13C 0.031(3) 0.034(3) 0.028(3) 0.008(2) 0.001(2) 0.007(2)
C14C 0.031(3) 0.036(3) 0.023(3) 0.010(2) 0.000(2) 0.008(2)
C16C 0.034(3) 0.032(3) 0.023(3) 0.010(2) 0.000(2) 0.006(2)
C17C 0.033(3) 0.024(3) 0.018(2) 0.007(2) -0.002(2) 0.008(2)
C18C 0.023(3) 0.031(3) 0.025(3) 0.011(2) 0.002(2) 0.007(2)
C19C 0.025(3) 0.025(3) 0.018(2) 0.005(2) -0.002(2) 0.005(2)
C20C 0.026(3) 0.025(3) 0.020(2) 0.005(2) 0.000(2) 0.005(2)
C21C 0.030(3) 0.026(3) 0.022(3) 0.005(2) -0.001(2) 0.007(2)
C22C 0.026(3) 0.030(3) 0.020(2) 0.007(2) -0.003(2) 0.008(2)
C23C 0.025(3) 0.037(3) 0.031(3) 0.008(2) -0.005(2) 0.006(2)
C24C 0.029(3) 0.063(4) 0.045(4) 0.022(3) 0.000(3) -0.004(3)
C25C 0.029(3) 0.050(4) 0.067(4) 0.018(3) -0.001(3) 0.011(3)
C26C 0.037(3) 0.053(4) 0.040(4) -0.002(3) -0.005(3) -0.006(3)
C27C 0.034(3) 0.050(4) 0.058(4) -0.013(3) 0.004(3) 0.014(3)
C28C 0.045(4) 0.048(4) 0.089(6) -0.029(4) -0.004(4) 0.017(3)
C29C 0.045(4) 0.056(5) 0.086(6) 0.006(4) 0.004(4) 0.022(4)
C30C 0.052(5) 0.078(6) 0.068(5) -0.022(4) 0.016(4) 0.026(4)
C31C 0.026(3) 0.024(3) 0.043(3) 0.006(2) -0.004(2) 0.003(2)
C32C 0.034(3) 0.032(3) 0.048(4) 0.003(3) -0.005(3) 0.003(3)
C33C 0.027(3) 0.034(3) 0.067(5) 0.003(3) -0.007(3) 0.006(3)
C34C 0.028(3) 0.040(4) 0.071(5) 0.007(3) 0.003(3) -0.001(3)
C35C 0.033(4) 0.087(6) 0.051(4) 0.006(4) 0.004(3) 0.002(4)
C36C 0.028(3) 0.086(5) 0.048(4) 0.017(4) 0.003(3) 0.006(3)
C37C 0.037(4) 0.072(5) 0.101(7) 0.013(5) 0.017(4) 0.012(4)
C38C 0.032(3) 0.037(3) 0.018(2) 0.010(2) 0.005(2) 0.009(2)
C39C 0.039(3) 0.035(3) 0.017(2) -0.001(2) 0.003(2) 0.002(2)
C40C 0.037(3) 0.036(3) 0.025(3) 0.011(2) 0.004(2) 0.006(2)
C41C 0.029(3) 0.038(3) 0.023(3) 0.012(2) 0.007(2) 0.008(2)
C42C 0.042(3) 0.039(3) 0.020(3) 0.005(2) 0.000(2) 0.009(3)
C43C 0.041(3) 0.032(3) 0.023(3) 0.008(2) 0.003(2) 0.013(3)
C44C 0.043(3) 0.046(4) 0.028(3) 0.011(3) -0.002(3) 0.012(3)
C45C 0.022(3) 0.026(3) 0.019(2) 0.009(2) 0.0004(19) 0.004(2)
N100 0.088(5) 0.078(5) 0.075(5) 0.037(4) -0.014(4) 0.015(4)
C100 0.101(7) 0.056(5) 0.051(5) 0.010(4) 0.000(4) 0.019(5)
C101 0.161(11) 0.079(7) 0.087(7) 0.014(6) 0.034(7) 0.016(7)
N500 0.097(6) 0.103(7) 0.064(5) -0.008(4) 0.000(5) 0.010(5)
C500 0.096(7) 0.072(6) 0.047(5) -0.001(4) -0.005(5) 0.020(6)
C501 0.121(10) 0.078(7) 0.139(11) 0.015(7) -0.010(8) 0.011(7)
C24A 0.028(3) 0.049(4) 0.036(3) 0.008(3) -0.005(3) 0.013(3)
C25A 0.030(3) 0.050(4) 0.047(4) 0.019(3) 0.006(3) 0.014(3)
C26A 0.030(3) 0.042(4) 0.056(4) 0.013(3) -0.007(3) 0.011(3)
C24E 0.029(6) 0.046(6) 0.044(6) 0.011(6) -0.002(6) 0.011(6)
C25E 0.030(6) 0.042(6) 0.053(6) 0.011(6) -0.003(6) 0.011(6)
C26E 0.031(6) 0.044(6) 0.051(6) 0.010(6) -0.005(6) 0.012(6)
C28A 0.082(5) 0.112(7) 0.059(5) 0.047(5) 0.024(4) 0.040(5)
C29A 0.082(6) 0.089(5) 0.048(5) 0.031(4) 0.040(4) 0.031(5)
C30A 0.064(5) 0.089(5) 0.068(5) 0.038(4) 0.038(4) 0.031(4)
C28E 0.074(7) 0.108(8) 0.057(7) 0.050(8) 0.029(7) 0.037(8)
C29E 0.070(8) 0.090(7) 0.050(8) 0.038(7) 0.035(7) 0.035(7)
C30E 0.069(8) 0.094(8) 0.064(7) 0.039(7) 0.037(7) 0.033(7)
S1B 0.0245(7) 0.0350(7) 0.0216(6) 0.0044(5) -0.0010(5) 0.0069(5)
S2B 0.0270(7) 0.0285(7) 0.0349(7) 0.0068(6) 0.0079(5) 0.0088(5)
S4B 0.0323(11) 0.0267(9) 0.0449(13) 0.0156(9) 0.0130(9) 0.0125(8)
S3B 0.0245(10) 0.0327(11) 0.0192(9) 0.0018(8) 0.0018(7) 0.0108(9)
O1B 0.028(2) 0.034(3) 0.040(3) -0.002(2) 0.000(2) 0.009(2)
O2B 0.043(3) 0.051(3) 0.021(2) 0.012(2) 0.004(2) 0.026(2)
O3B 0.046(4) 0.035(3) 0.051(3) 0.015(3) 0.028(3) 0.021(3)
O4B 0.029(3) 0.040(3) 0.062(3) 0.019(2) 0.000(2) 0.010(2)
N11B 0.022(3) 0.035(3) 0.014(2) 0.002(2) 0.003(2) 0.010(2)
N15B 0.030(3) 0.019(3) 0.028(3) 0.006(2) 0.006(2) 0.007(2)
C2B 0.027(2) 0.037(3) 0.019(2) 0.003(2) 0.0029(16) 0.013(2)
C3B 0.023(2) 0.047(3) 0.024(2) 0.001(2) 0.0017(16) 0.011(2)
C4B 0.029(2) 0.051(3) 0.0219(19) 0.002(2) -0.0012(18) 0.013(2)
C5B 0.029(2) 0.055(4) 0.022(2) 0.004(2) 0.0024(17) 0.013(3)
C6B 0.027(2) 0.045(3) 0.0236(19) 0.010(2) 0.0046(16) 0.016(2)
C7B 0.024(2) 0.035(3) 0.023(2) 0.004(2) 0.0006(16) 0.010(2)
C8B 0.026(2) 0.036(2) 0.025(3) 0.005(2) 0.0049(19) 0.010(2)
C9B 0.031(2) 0.033(3) 0.040(3) 0.012(2) 0.010(2) 0.012(2)
C10B 0.028(3) 0.036(4) 0.014(3) 0.003(3) -0.001(2) 0.012(3)
C12B 0.022(3) 0.034(3) 0.022(3) 0.004(3) 0.004(3) 0.013(3)
C13B 0.022(3) 0.030(3) 0.023(4) -0.001(3) 0.009(3) 0.004(3)
C14B 0.025(3) 0.031(3) 0.026(3) 0.007(3) 0.009(3) 0.008(2)
C16B 0.029(4) 0.018(3) 0.029(4) 0.002(3) 0.004(3) 0.000(3)
C17B 0.025(3) 0.024(4) 0.022(4) 0.005(3) 0.002(3) 0.005(3)
C18B 0.022(3) 0.026(4) 0.026(5) 0.006(3) 0.003(3) 0.004(3)
C19B 0.025(3) 0.022(4) 0.026(4) 0.004(3) 0.002(3) 0.003(3)
C20B 0.028(4) 0.024(4) 0.042(5) 0.010(3) 0.008(3) 0.009(3)
C21B 0.028(4) 0.029(4) 0.038(5) 0.008(4) 0.008(3) 0.011(3)
C22B 0.032(4) 0.020(4) 0.027(4) 0.006(3) 0.012(3) 0.004(3)
C23B 0.042(4) 0.040(5) 0.052(5) 0.017(4) 0.025(4) 0.020(3)
C24B 0.073(8) 0.054(7) 0.058(5) 0.031(5) 0.038(5) 0.033(5)
C25B 0.031(4) 0.088(6) 0.092(8) 0.006(7) 0.025(6) 0.009(4)
C26B 0.066(7) 0.075(5) 0.085(9) 0.055(6) 0.055(6) 0.053(5)
C27B 0.031(3) 0.059(3) 0.026(2) -0.003(3) -0.0022(19) 0.010(2)
C28B 0.047(4) 0.058(3) 0.042(4) -0.002(3) -0.008(3) 0.002(3)
C29B 0.039(4) 0.070(4) 0.048(4) 0.011(3) -0.011(3) 0.018(3)
C30B 0.044(3) 0.091(5) 0.024(2) 0.000(3) -0.005(2) 0.010(3)
C31B 0.029(3) 0.024(3) 0.020(3) 0.004(2) 0.005(2) 0.013(2)
C32B 0.036(3) 0.033(4) 0.030(4) 0.013(3) 0.020(3) 0.017(3)
C33B 0.034(3) 0.037(4) 0.035(4) 0.010(3) 0.018(3) 0.010(3)
C34B 0.032(3) 0.049(5) 0.033(4) 0.010(3) 0.008(3) 0.019(3)
C35B 0.044(3) 0.057(5) 0.014(3) 0.023(3) 0.010(3) 0.026(3)
C36B 0.033(3) 0.038(4) 0.025(3) 0.015(3) 0.009(3) 0.012(3)
C37B 0.037(4) 0.073(8) 0.059(7) 0.006(5) 0.003(5) 0.028(5)
C38B 0.037(4) 0.036(4) 0.054(4) 0.027(3) 0.015(3) 0.017(2)
C39B 0.042(5) 0.030(4) 0.070(5) 0.021(3) 0.017(4) 0.012(3)
C40B 0.045(5) 0.038(4) 0.103(5) 0.033(4) 0.027(4) 0.013(3)
C41B 0.060(5) 0.060(6) 0.118(6) 0.065(5) 0.043(5) 0.031(3)
C42B 0.072(6) 0.072(6) 0.084(5) 0.055(4) 0.045(4) 0.037(3)
C43B 0.062(5) 0.052(5) 0.054(4) 0.033(3) 0.024(3) 0.028(3)
C44B 0.088(6) 0.084(6) 0.122(7) 0.066(6) 0.047(5) 0.019(4)
N110 0.094(6) 0.085(6) 0.122(7) 0.025(5) 0.049(6) 0.029(5)
C110 0.082(7) 0.082(7) 0.124(8) 0.027(6) 0.032(6) 0.019(6)
C111 0.110(8) 0.131(9) 0.157(10) 0.037(8) 0.015(7) 0.038(7)
N900 0.091(7) 0.085(7) 0.080(7) 0.023(5) 0.000(6) 0.030(6)
C900 0.101(8) 0.040(5) 0.038(5) 0.011(4) -0.006(5) 0.001(5)
C901 0.096(8) 0.047(5) 0.046(5) 0.028(4) -0.010(5) -0.005(5)
S1D 0.0245(7) 0.0350(7) 0.0216(6) 0.0044(5) -0.0010(5) 0.0069(5)
S2D 0.0270(7) 0.0285(7) 0.0349(7) 0.0068(6) 0.0079(5) 0.0088(5)
S3D 0.035(4) 0.057(5) 0.027(4) -0.001(3) 0.002(3) 0.014(4)
S4D 0.049(5) 0.038(4) 0.029(4) 0.004(3) 0.006(4) 0.018(3)
O1D 0.038(6) 0.051(7) 0.039(8) -0.005(6) 0.007(7) 0.014(6)
O2D 0.043(8) 0.058(8) 0.031(7) 0.004(6) 0.010(6) 0.020(6)
O3D 0.049(12) 0.044(12) 0.038(6) 0.018(9) 0.015(8) 0.028(9)
O4D 0.042(8) 0.055(9) 0.044(7) 0.005(7) 0.001(6) 0.023(6)
N11D 0.029(10) 0.046(10) 0.029(7) 0.003(5) 0.006(7) 0.010(6)
N15D 0.014(12) 0.038(9) 0.031(10) 0.004(7) 0.006(7) 0.004(8)
C2D 0.027(2) 0.037(3) 0.019(2) 0.003(2) 0.0029(16) 0.013(2)
C3D 0.023(2) 0.047(3) 0.024(2) 0.001(2) 0.0017(16) 0.011(2)
C4D 0.029(2) 0.051(3) 0.0219(19) 0.002(2) -0.0012(18) 0.013(2)
C5D 0.029(2) 0.055(4) 0.022(2) 0.004(2) 0.0024(17) 0.013(3)
C6D 0.027(2) 0.045(3) 0.0236(19) 0.010(2) 0.0046(16) 0.016(2)
C7D 0.024(2) 0.035(3) 0.023(2) 0.004(2) 0.0006(16) 0.010(2)
C8D 0.026(2) 0.036(2) 0.025(3) 0.005(2) 0.0049(19) 0.010(2)
C9D 0.031(2) 0.033(3) 0.040(3) 0.012(2) 0.010(2) 0.012(2)
C10D 0.029(4) 0.033(8) 0.030(6) 0.002(6) 0.005(4) 0.016(6)
C12D 0.037(7) 0.042(7) 0.028(9) 0.007(5) 0.000(8) 0.011(6)
C13D 0.033(7) 0.033(7) 0.027(10) 0.009(7) 0.008(8) 0.011(7)
C14D 0.037(8) 0.032(7) 0.024(7) 0.010(6) 0.005(7) 0.013(5)
C16D 0.027(8) 0.031(8) 0.025(7) 0.005(7) 0.006(6) 0.002(6)
C17D 0.028(6) 0.031(9) 0.029(12) 0.003(8) 0.004(6) 0.005(6)
C18D 0.027(6) 0.030(9) 0.027(12) 0.004(9) 0.005(6) 0.007(7)
C19D 0.027(7) 0.031(9) 0.028(12) 0.004(9) 0.004(7) 0.008(7)
C20D 0.027(7) 0.032(10) 0.029(12) 0.004(9) 0.003(7) 0.008(7)
C21D 0.027(6) 0.034(9) 0.030(12) 0.005(9) 0.002(7) 0.006(6)
C22D 0.029(6) 0.033(9) 0.028(12) 0.005(9) 0.004(6) 0.005(7)
C23D 0.028(7) 0.048(9) 0.044(11) 0.015(8) 0.006(7) 0.013(6)
C24D 0.030(11) 0.048(12) 0.045(11) 0.014(9) 0.012(8) 0.018(10)
C25D 0.026(8) 0.053(11) 0.049(12) 0.012(10) 0.006(10) 0.011(9)
C26D 0.031(9) 0.048(9) 0.042(10) 0.014(7) 0.007(8) 0.014(7)
C27D 0.031(3) 0.059(3) 0.026(2) -0.003(3) -0.0022(19) 0.010(2)
C28D 0.047(4) 0.058(3) 0.042(4) -0.002(3) -0.008(3) 0.002(3)
C29D 0.039(4) 0.070(4) 0.048(4) 0.011(3) -0.011(3) 0.018(3)
C30D 0.044(3) 0.091(5) 0.024(2) 0.000(3) -0.005(2) 0.010(3)
C31D 0.037(4) 0.040(6) 0.034(7) 0.004(5) 0.011(5) 0.009(5)
C32D 0.036(5) 0.041(7) 0.032(7) 0.008(6) 0.010(6) 0.009(5)
C33D 0.036(5) 0.039(7) 0.036(7) 0.009(6) 0.008(6) 0.008(5)
C34D 0.038(6) 0.039(7) 0.037(8) 0.009(6) 0.007(6) 0.007(5)
C35D 0.040(6) 0.041(6) 0.034(8) 0.012(6) 0.004(6) 0.005(5)
C36D 0.039(6) 0.041(6) 0.033(7) 0.007(6) 0.010(6) 0.005(5)
C37D 0.039(8) 0.038(12) 0.034(14) 0.011(10) 0.004(9) 0.006(9)
C38D 0.041(15) 0.040(11) 0.041(9) 0.007(10) 0.017(9) 0.024(8)
C39D 0.041(9) 0.044(8) 0.048(8) 0.011(7) 0.007(7) 0.019(6)
C40D 0.061(16) 0.025(13) 0.047(9) 0.007(10) 0.013(10) 0.023(7)
C41D 0.07(2) 0.042(17) 0.052(10) 0.016(11) 0.010(11) 0.023(9)
C42D 0.063(11) 0.055(11) 0.050(8) 0.022(8) 0.008(8) 0.014(7)
C43D 0.034(16) 0.07(2) 0.048(9) 0.024(12) 0.014(11) 0.021(9)
C44D 0.055(19) 0.063(19) 0.033(16) 0.014(12) 0.008(12) 0.015(10)
N210 0.090(14) 0.092(14) 0.088(14) 0.020(9) 0.021(9) 0.025(10)
C210 0.064(13) 0.071(13) 0.067(13) 0.013(9) 0.013(9) 0.021(9)
C211 0.082(15) 0.082(15) 0.079(15) 0.021(10) 0.017(10) 0.017(10)
C8C1 0.029(3) 0.053(4) 0.018(3) 0.008(3) 0.004(2) 0.004(3)
C9C1 0.028(3) 0.065(4) 0.029(3) 0.019(3) 0.004(3) 0.005(3)
C8C2 0.027(6) 0.059(7) 0.026(6) 0.015(6) 0.004(6) 0.005(6)
C9C2 0.025(6) 0.061(6) 0.027(6) 0.015(6) 0.004(6) 0.003(6)
N300 0.076(8) 0.086(8) 0.103(9) -0.008(7) 0.006(7) 0.023(6)
C300 0.052(6) 0.063(7) 0.052(6) 0.017(6) -0.004(5) 0.016(5)
C301 0.050(6) 0.051(6) 0.051(6) 0.017(5) -0.003(5) 0.001(5)
N400 0.134(9) 0.153(10) 0.118(9) 0.034(8) 0.047(7) 0.004(8)
C400 0.091(8) 0.113(9) 0.080(7) 0.018(6) 0.046(6) 0.000(7)
C401 0.051(7) 0.070(9) 0.067(8) 0.019(7) 0.027(6) 0.015(6)
N310 0.066(18) 0.22(4) 0.14(3) 0.09(3) 0.070(19) 0.03(2)
C310 0.101(14) 0.102(14) 0.105(14) 0.028(9) 0.009(9) 0.016(9)
C311 0.110(15) 0.118(15) 0.108(15) 0.026(10) 0.018(10) 0.011(10)
N410 0.14(2) 0.128(17) 0.19(2) 0.061(16) 0.073(18) 0.056(18)
C410 0.13(2) 0.126(17) 0.19(2) 0.059(16) 0.071(18) 0.055(18)
C411 0.13(2) 0.127(19) 0.18(2) 0.061(18) 0.071(19) 0.049(19)
N700 0.118(8) 0.107(9) 0.161(11) 0.018(8) 0.012(7) 0.043(8)
C700 0.115(8) 0.100(10) 0.134(11) 0.013(8) 0.016(8) 0.035(8)
C701 0.098(7) 0.071(8) 0.083(9) -0.006(7) 0.028(7) 0.010(7)
N800 0.089(9) 0.124(10) 0.124(10) 0.013(8) 0.034(8) 0.019(7)
C800 0.039(9) 0.104(15) 0.075(12) -0.012(11) 0.002(8) 0.020(9)
C801 0.121(16) 0.099(14) 0.039(8) 0.019(9) 0.010(9) 0.060(12)

loop_
_atom_type_symbol
_atom_type_description
_atom_type_scat_dispersion_real
_atom_type_scat_dispersion_imag
_atom_type_scat_source
C C 0.0033 0.0016 'International Tables Vol C Tables 4.2.6.8 and 6.1.1.4'
H H 0.0000 0.0000 'International Tables Vol C Tables 4.2.6.8 and 6.1.1.4'
N N 0.0061 0.0033 'International Tables Vol C Tables 4.2.6.8 and 6.1.1.4'
O O 0.0106 0.0060 'International Tables Vol C Tables 4.2.6.8 and 6.1.1.4'
S S 0.1246 0.1234 'International Tables Vol C Tables 4.2.6.8 and 6.1.1.4'

loop_
_geom_angle_atom_site_label_1
_geom_angle_atom_site_label_2
_geom_angle_atom_site_label_3
_geom_angle
_geom_angle_site_symmetry_1
_geom_angle_site_symmetry_3
_geom_angle_publ_flag
C1A N1 C1C 108.3(4) . . ?
C1A N1 C1B 108.0(4) . . ?
C1C N1 C1B 112.2(4) . . ?
C45C N46 C45B 108.8(4) . . ?
C45C N46 C45A 108.5(4) . . ?
C45B N46 C45A 111.3(4) . . ?
C7A S1A C8A 99.4(3) . . ?
C18A S2A C9A 104.9(2) . . ?
O2A S3A O1A 119.9(3) . . ?
O2A S3A N11A 106.3(3) . . ?
O1A S3A N11A 106.7(3) . . ?
O2A S3A C31A 108.6(3) . . ?
O1A S3A C31A 106.5(3) . . ?
N11A S3A C31A 108.5(3) . . ?
O4A S4A O3A 120.6(3) . . ?
O4A S4A N15A 107.0(2) . . ?
O3A S4A N15A 106.5(2) . . ?
O4A S4A C38A 106.7(3) . . ?
O3A S4A C38A 106.6(3) . . ?
N15A S4A C38A 109.0(2) . . ?
C10A N11A C12A 115.7(5) . . ?
C10A N11A S3A 119.2(4) . . ?
C12A N11A S3A 120.8(4) . . ?
C14A N15A C16A 117.2(4) . . ?
C14A N15A S4A 120.2(4) . . ?
C16A N15A S4A 121.8(3) . . ?
N1 C1A C2A 117.7(4) . . ?
N1 C1A H1A1 107.9 . . ?
C2A C1A H1A1 107.9 . . ?
N1 C1A H1A2 107.9 . . ?
C2A C1A H1A2 107.9 . . ?
H1A1 C1A H1A2 107.2 . . ?
C3A C2A C7A 118.3(5) . . ?
C3A C2A C1A 119.5(5) . . ?
C7A C2A C1A 121.7(5) . . ?
C2A C3A C4A 122.8(5) . . ?
C2A C3A H3A 118.6 . . ?
C4A C3A H3A 118.6 . . ?
C3A C4A C5A 118.3(6) . . ?
C3A C4A C27A 123.0(5) . . ?
C5A C4A C27A 118.7(6) . . ?
C6A C5A C4A 120.6(6) . . ?
C6A C5A H5A 119.7 . . ?
C4A C5A H5A 119.7 . . ?
C5A C6A C7A 120.5(5) . . ?
C5A C6A C10A 117.8(6) . . ?
C7A C6A C10A 121.5(5) . . ?
C6A C7A C2A 119.1(5) . . ?
C6A C7A S1A 121.2(4) . . ?
C2A C7A S1A 119.7(4) . . ?
C9A C8A S1A 115.2(4) . . ?
C9A C8A H8A1 108.5 . . ?
S1A C8A H8A1 108.5 . . ?
C9A C8A H8A2 108.5 . . ?
S1A C8A H8A2 108.5 . . ?
H8A1 C8A H8A2 107.5 . . ?
C8A C9A S2A 109.1(4) . . ?
C8A C9A H9A1 109.9 . . ?
S2A C9A H9A1 109.9 . . ?
C8A C9A H9A2 109.9 . . ?
S2A C9A H9A2 109.9 . . ?
H9A1 C9A H9A2 108.3 . . ?
N11A C10A C6A 114.0(5) . . ?
N11A C10A H10A 108.7 . . ?
C6A C10A H10A 108.7 . . ?
N11A C10A H10B 108.7 . . ?
C6A C10A H10B 108.7 . . ?
H10A C10A H10B 107.6 . . ?
N11A C12A C13A 114.0(5) . . ?
N11A C12A H12A 108.8 . . ?
C13A C12A H12A 108.8 . . ?
N11A C12A H12B 108.8 . . ?
C13A C12A H12B 108.8 . . ?
H12A C12A H12B 107.7 . . ?
C12A C13A C14A 109.9(5) . . ?
C12A C13A H13A 109.7 . . ?
C14A C13A H13A 109.7 . . ?
C12A C13A H13B 109.7 . . ?
C14A C13A H13B 109.7 . . ?
H13A C13A H13B 108.2 . . ?
N15A C14A C13A 113.4(4) . . ?
N15A C14A H14A 108.9 . . ?
C13A C14A H14A 108.9 . . ?
N15A C14A H14B 108.9 . . ?
C13A C14A H14B 108.9 . . ?
H14A C14A H14B 107.7 . . ?
N15A C16A C17A 111.7(4) . . ?
N15A C16A H16A 109.3 . . ?
C17A C16A H16A 109.3 . . ?
N15A C16A H16B 109.3 . . ?
C17A C16A H16B 109.3 . . ?
H16A C16A H16B 107.9 . . ?
C18A C17A C22A 119.2(5) . . ?
C18A C17A C16A 123.9(4) . . ?
C22A C17A C16A 116.8(4) . . ?
C17A C18A C19A 119.8(4) . . ?
C17A C18A S2A 119.0(4) . . ?
C19A C18A S2A 120.8(4) . . ?
C20A C19A C18A 118.6(4) . . ?
C20A C19A C45A 116.8(4) . . ?
C18A C19A C45A 124.5(4) . . ?
C21A C20A C19A 123.0(5) . . ?
C21A C20A H20A 118.5 . . ?
C19A C20A H20A 118.5 . . ?
C22A C21A C20A 116.5(4) . . ?
C22A C21A C23A 122.2(4) . . ?
C20A C21A C23A 121.3(4) . . ?
C21A C22A C17A 122.8(5) . . ?
C21A C22A H22A 118.6 . . ?
C17A C22A H22A 118.6 . . ?
C26E C23A C25A 135.9(7) . . ?
C26E C23A C21A 112.6(6) . . ?
C25A C23A C21A 111.1(3) . . ?
C26E C23A C26A 56.7(9) . . ?
C25A C23A C26A 110.8(4) . . ?
C21A C23A C26A 111.6(3) . . ?
C26E C23A C24E 111.7(5) . . ?
C25A C23A C24E 46.5(9) . . ?
C21A C23A C24E 109.1(6) . . ?
C26A C23A C24E 138.9(7) . . ?
C26E C23A C24A 50.7(9) . . ?
C25A C23A C24A 108.9(4) . . ?
C21A C23A C24A 108.9(3) . . ?
C26A C23A C24A 105.4(4) . . ?
C24E C23A C24A 65.9(9) . . ?
C26E C23A C25E 109.8(5) . . ?
C25A C23A C25E 61.6(9) . . ?
C21A C23A C25E 106.5(6) . . ?
C26A C23A C25E 55.5(9) . . ?
C24E C23A C25E 106.9(5) . . ?
C24A C23A C25E 144.2(6) . . ?
C29A C27A C30E 118.9(16) . . ?
C29A C27A C28A 111.3(5) . . ?
C30E C27A C28A 77.7(15) . . ?
C30E C27A C29E 109.1(9) . . ?
C29A C27A C28E 86.9(16) . . ?
C30E C27A C28E 109.0(9) . . ?
C29E C27A C28E 108.1(9) . . ?
C29A C27A C4A 112.7(4) . . ?
C30E C27A C4A 120.9(15) . . ?
C28A C27A C4A 108.7(4) . . ?
C29E C27A C4A 108.7(16) . . ?
C28E C27A C4A 100.3(14) . . ?
C29A C27A C30A 108.3(4) . . ?
C28A C27A C30A 106.5(5) . . ?
C29E C27A C30A 91.2(15) . . ?
C28E C27A C30A 137.4(15) . . ?
C4A C27A C30A 109.1(4) . . ?
C36A C31A C32A 119.1(7) . . ?
C36A C31A S3A 120.0(6) . . ?
C32A C31A S3A 120.9(5) . . ?
C33A C32A C31A 120.7(6) . . ?
C33A C32A H32A 119.7 . . ?
C31A C32A H32A 119.7 . . ?
C32A C33A C34A 121.2(7) . . ?
C32A C33A H33A 119.4 . . ?
C34A C33A H33A 119.4 . . ?
C35A C34A C33A 117.2(8) . . ?
C35A C34A C37A 120.5(7) . . ?
C33A C34A C37A 122.3(7) . . ?
C36A C35A C34A 121.8(7) . . ?
C36A C35A H35A 119.1 . . ?
C34A C35A H35A 119.1 . . ?
C31A C36A C35A 120.0(7) . . ?
C31A C36A H36A 120.0 . . ?
C35A C36A H36A 120.0 . . ?
C34A C37A H37A 109.5 . . ?
C34A C37A H37B 109.5 . . ?
H37A C37A H37B 109.5 . . ?
C34A C37A H37C 109.5 . . ?
H37A C37A H37C 109.5 . . ?
H37B C37A H37C 109.5 . . ?
C43A C38A C39A 120.5(6) . . ?
C43A C38A S4A 120.3(5) . . ?
C39A C38A S4A 119.1(4) . . ?
C40A C39A C38A 120.4(6) . . ?
C40A C39A H39A 119.8 . . ?
C38A C39A H39A 119.8 . . ?
C41A C40A C39A 120.8(7) . . ?
C41A C40A H40A 119.6 . . ?
C39A C40A H40A 119.6 . . ?
C40A C41A C42A 118.5(7) . . ?
C40A C41A C44A 121.9(8) . . ?
C42A C41A C44A 119.6(8) . . ?
C41A C42A C43A 122.0(7) . . ?
C41A C42A H42A 119.0 . . ?
C43A C42A H42A 119.0 . . ?
C38A C43A C42A 117.9(7) . . ?
C38A C43A H43A 121.1 . . ?
C42A C43A H43A 121.1 . . ?
C41A C44A H44A 109.5 . . ?
C41A C44A H44B 109.5 . . ?
H44A C44A H44B 109.5 . . ?
C41A C44A H44C 109.5 . . ?
H44A C44A H44C 109.5 . . ?
H44B C44A H44C 109.5 . . ?
N46 C45A C19A 110.6(4) . . ?
N46 C45A H45A 109.5 . . ?
C19A C45A H45A 109.5 . . ?
N46 C45A H45B 109.5 . . ?
C19A C45A H45B 109.5 . . ?
H45A C45A H45B 108.1 . . ?
N1 C1B C2B 110.9(4) . . ?
N1 C1B H1B1 109.5 . . ?
C2B C1B H1B1 109.5 . . ?
N1 C1B H1B2 109.5 . . ?
C2B C1B H1B2 109.5 . . ?
H1B1 C1B H1B2 108.1 . . ?
N46 C45B C19D 114(2) . . ?
N46 C45B C19B 113.7(5) . . ?
N46 C45B H45C 108.8 . . ?
C19D C45B H45C 109.0 . . ?
C19B C45B H45C 108.8 . . ?
N46 C45B H45D 108.8 . . ?
C19D C45B H45D 108.6 . . ?
C19B C45B H45D 108.8 . . ?
H45C C45B H45D 107.7 . . ?
C7C S1C C8C2 111.9(6) . . ?
C7C S1C C8C1 97.21(17) . . ?
C18C S2C C9C1 112.5(2) . . ?
C18C S2C C9C2 108.1(6) . . ?
O2C S3C O1C 120.5(2) . . ?
O2C S3C N11C 106.2(2) . . ?
O1C S3C N11C 105.9(2) . . ?
O2C S3C C31C 106.3(3) . . ?
O1C S3C C31C 107.3(3) . . ?
N11C S3C C31C 110.4(2) . . ?
O3C S4C O4C 119.6(3) . . ?
O3C S4C N15C 107.1(2) . . ?
O4C S4C N15C 106.6(2) . . ?
O3C S4C C38C 107.5(3) . . ?
O4C S4C C38C 108.3(2) . . ?
N15C S4C C38C 107.2(2) . . ?
C12C N11C C10C 116.9(4) . . ?
C12C N11C S3C 119.5(3) . . ?
C10C N11C S3C 120.5(4) . . ?
C14C N15C C16C 115.2(4) . . ?
C14C N15C S4C 114.4(3) . . ?
C16C N15C S4C 116.6(3) . . ?
N1 C1C C2C 114.0(4) . . ?
N1 C1C H1C1 108.7 . . ?
C2C C1C H1C1 108.7 . . ?
N1 C1C H1C2 108.7 . . ?
C2C C1C H1C2 108.7 . . ?
H1C1 C1C H1C2 107.6 . . ?
C3C C2C C7C 118.2(5) . . ?
C3C C2C C1C 117.6(5) . . ?
C7C C2C C1C 124.1(5) . . ?
C2C C3C C4C 122.6(5) . . ?
C2C C3C H3C 118.7 . . ?
C4C C3C H3C 118.7 . . ?
C5C C4C C3C 117.2(5) . . ?
C5C C4C C27C 123.2(5) . . ?
C3C C4C C27C 119.5(5) . . ?
C4C C5C C6C 122.2(5) . . ?
C4C C5C H5C 118.9 . . ?
C6C C5C H5C 118.9 . . ?
C7C C6C C5C 118.4(5) . . ?
C7C C6C C10C 123.7(4) . . ?
C5C C6C C10C 117.7(5) . . ?
C2C C7C C6C 121.4(5) . . ?
C2C C7C S1C 118.3(4) . . ?
C6C C7C S1C 120.3(4) . . ?
N11C C10C C6C 113.3(4) . . ?
N11C C10C H10G 108.9 . . ?
C6C C10C H10G 108.9 . . ?
N11C C10C H10H 108.9 . . ?
C6C C10C H10H 108.9 . . ?
H10G C10C H10H 107.7 . . ?
N11C C12C C13C 113.6(4) . . ?
N11C C12C H12G 108.8 . . ?
C13C C12C H12G 108.8 . . ?
N11C C12C H12H 108.8 . . ?
C13C C12C H12H 108.8 . . ?
H12G C12C H12H 107.7 . . ?
C12C C13C C14C 112.3(4) . . ?
C12C C13C H13G 109.1 . . ?
C14C C13C H13G 109.1 . . ?
C12C C13C H13H 109.1 . . ?
C14C C13C H13H 109.1 . . ?
H13G C13C H13H 107.9 . . ?
N15C C14C C13C 111.7(4) . . ?
N15C C14C H14G 109.3 . . ?
C13C C14C H14G 109.3 . . ?
N15C C14C H14H 109.3 . . ?
C13C C14C H14H 109.3 . . ?
H14G C14C H14H 108.0 . . ?
N15C C16C C17C 109.8(4) . . ?
N15C C16C H16G 109.7 . . ?
C17C C16C H16G 109.7 . . ?
N15C C16C H16H 109.7 . . ?
C17C C16C H16H 109.7 . . ?
H16G C16C H16H 108.2 . . ?
C22C C17C C18C 118.5(4) . . ?
C22C C17C C16C 118.8(4) . . ?
C18C C17C C16C 122.7(5) . . ?
C19C C18C C17C 119.2(4) . . ?
C19C C18C S2C 115.9(4) . . ?
C17C C18C S2C 123.6(4) . . ?
C20C C19C C18C 119.9(4) . . ?
C20C C19C C45C 119.6(4) . . ?
C18C C19C C45C 120.4(4) . . ?
C19C C20C C21C 122.5(5) . . ?
C19C C20C H20C 118.7 . . ?
C21C C20C H20C 118.7 . . ?
C20C C21C C22C 116.4(5) . . ?
C20C C21C C23C 123.4(5) . . ?
C22C C21C C23C 120.2(4) . . ?
C17C C22C C21C 123.0(4) . . ?
C17C C22C H22C 118.5 . . ?
C21C C22C H22C 118.5 . . ?
C25C C23C C24C 109.2(5) . . ?
C25C C23C C21C 108.1(5) . . ?
C24C C23C C21C 111.5(4) . . ?
C25C C23C C26C 109.5(5) . . ?
C24C C23C C26C 108.3(5) . . ?
C21C C23C C26C 110.2(5) . . ?
C23C C24C H24M 109.5 . . ?
C23C C24C H24N 109.5 . . ?
H24M C24C H24N 109.5 . . ?
C23C C24C H24O 109.5 . . ?
H24M C24C H24O 109.5 . . ?
H24N C24C H24O 109.5 . . ?
C23C C25C H25M 109.5 . . ?
C23C C25C H25N 109.5 . . ?
H25M C25C H25N 109.5 . . ?
C23C C25C H25O 109.5 . . ?
H25M C25C H25O 109.5 . . ?
H25N C25C H25O 109.5 . . ?
C23C C26C H26M 109.5 . . ?
C23C C26C H26N 109.5 . . ?
H26M C26C H26N 109.5 . . ?
C23C C26C H26O 109.5 . . ?
H26M C26C H26O 109.5 . . ?
H26N C26C H26O 109.5 . . ?
C30C C27C C29C 109.5(6) . . ?
C30C C27C C4C 109.3(6) . . ?
C29C C27C C4C 109.7(5) . . ?
C30C C27C C28C 109.3(6) . . ?
C29C C27C C28C 107.6(6) . . ?
C4C C27C C28C 111.4(5) . . ?
C27C C28C H28M 109.5 . . ?
C27C C28C H28N 109.5 . . ?
H28M C28C H28N 109.5 . . ?
C27C C28C H28O 109.5 . . ?
H28M C28C H28O 109.5 . . ?
H28N C28C H28O 109.5 . . ?
C27C C29C H29M 109.5 . . ?
C27C C29C H29N 109.5 . . ?
H29M C29C H29N 109.5 . . ?
C27C C29C H29O 109.5 . . ?
H29M C29C H29O 109.5 . . ?
H29N C29C H29O 109.5 . . ?
C27C C30C H30M 109.5 . . ?
C27C C30C H30N 109.5 . . ?
H30M C30C H30N 109.5 . . ?
C27C C30C H30O 109.5 . . ?
H30M C30C H30O 109.5 . . ?
H30N C30C H30O 109.5 . . ?
C36C C31C C32C 119.6(6) . . ?
C36C C31C S3C 119.4(4) . . ?
C32C C31C S3C 120.9(5) . . ?
C31C C32C C33C 119.3(6) . . ?
C31C C32C H32C 120.4 . . ?
C33C C32C H32C 120.4 . . ?
C34C C33C C32C 121.7(6) . . ?
C34C C33C H33C 119.2 . . ?
C32C C33C H33C 119.2 . . ?
C33C C34C C35C 118.1(6) . . ?
C33C C34C C37C 121.5(6) . . ?
C35C C34C C37C 120.4(7) . . ?
C34C C35C C36C 120.6(7) . . ?
C34C C35C H35C 119.7 . . ?
C36C C35C H35C 119.7 . . ?
C31C C36C C35C 120.7(6) . . ?
C31C C36C H36C 119.7 . . ?
C35C C36C H36C 119.7 . . ?
C34C C37C H37J 109.5 . . ?
C34C C37C H37K 109.5 . . ?
H37J C37C H37K 109.5 . . ?
C34C C37C H37L 109.5 . . ?
H37J C37C H37L 109.5 . . ?
H37K C37C H37L 109.5 . . ?
C39C C38C C43C 120.8(5) . . ?
C39C C38C S4C 119.1(4) . . ?
C43C C38C S4C 120.1(4) . . ?
C38C C39C C40C 119.3(5) . . ?
C38C C39C H39C 120.3 . . ?
C40C C39C H39C 120.3 . . ?
C39C C40C C41C 120.9(5) . . ?
C39C C40C H40C 119.5 . . ?
C41C C40C H40C 119.5 . . ?
C42C C41C C40C 118.8(5) . . ?
C42C C41C C44C 121.3(5) . . ?
C40C C41C C44C 119.9(5) . . ?
C41C C42C C43C 121.4(5) . . ?
C41C C42C H42C 119.3 . . ?
C43C C42C H42C 119.3 . . ?
C38C C43C C42C 118.7(5) . . ?
C38C C43C H43C 120.6 . . ?
C42C C43C H43C 120.6 . . ?
C41C C44C H44J 109.5 . . ?
C41C C44C H44K 109.5 . . ?
H44J C44C H44K 109.5 . . ?
C41C C44C H44L 109.5 . . ?
H44J C44C H44L 109.5 . . ?
H44K C44C H44L 109.5 . . ?
N46 C45C C19C 114.5(4) . . ?
N46 C45C H45E 108.6 . . ?
C19C C45C H45E 108.6 . . ?
N46 C45C H45F 108.6 . . ?
C19C C45C H45F 108.6 . . ?
H45E C45C H45F 107.6 . . ?
N100 C100 C101 177.1(11) . . ?
C100 C101 H10I 109.5 . . ?
C100 C101 H10J 109.5 . . ?
H10I C101 H10J 109.5 . . ?
C100 C101 H10K 109.5 . . ?
H10I C101 H10K 109.5 . . ?
H10J C101 H10K 109.5 . . ?
N500 C500 C501 179.3(12) . . ?
C500 C501 H50A 109.5 . . ?
C500 C501 H50B 109.5 . . ?
H50A C501 H50B 109.5 . . ?
C500 C501 H50C 109.5 . . ?
H50A C501 H50C 109.5 . . ?
H50B C501 H50C 109.5 . . ?
C23A C24A H24A 109.5 . . ?
C23A C24A H24B 109.5 . . ?
C23A C24A H24C 109.5 . . ?
C23A C25A H25A 109.5 . . ?
C23A C25A H25B 109.5 . . ?
C23A C25A H25C 109.5 . . ?
C23A C26A H26A 109.5 . . ?
C23A C26A H26B 109.5 . . ?
C23A C26A H26C 109.5 . . ?
C23A C24E H24D 109.5 . . ?
C23A C24E H24E 109.5 . . ?
H24D C24E H24E 109.5 . . ?
C23A C24E H24F 109.5 . . ?
H24D C24E H24F 109.5 . . ?
H24E C24E H24F 109.5 . . ?
C23A C25E H25D 109.5 . . ?
C23A C25E H25E 109.5 . . ?
H25D C25E H25E 109.5 . . ?
C23A C25E H25F 109.5 . . ?
H25D C25E H25F 109.5 . . ?
H25E C25E H25F 109.5 . . ?
C23A C26E H26D 109.5 . . ?
C23A C26E H26E 109.5 . . ?
H26D C26E H26E 109.5 . . ?
C23A C26E H26F 109.5 . . ?
H26D C26E H26F 109.5 . . ?
H26E C26E H26F 109.5 . . ?
C27A C28A H28A 109.5 . . ?
C27A C28A H28B 109.5 . . ?
C27A C28A H28C 109.5 . . ?
C27A C29A H29A 109.5 . . ?
C27A C29A H29B 109.5 . . ?
C27A C29A H29C 109.5 . . ?
C27A C30A H30A 109.5 . . ?
C27A C30A H30B 109.5 . . ?
C27A C30A H30C 109.5 . . ?
C27A C28E H28D 109.5 . . ?
C27A C28E H28E 109.5 . . ?
H28D C28E H28E 109.5 . . ?
C27A C28E H28F 109.5 . . ?
H28D C28E H28F 109.5 . . ?
H28E C28E H28F 109.5 . . ?
C27A C29E H29D 109.5 . . ?
C27A C29E H29E 109.5 . . ?
H29D C29E H29E 109.5 . . ?
C27A C29E H29F 109.5 . . ?
H29D C29E H29F 109.5 . . ?
H29E C29E H29F 109.5 . . ?
C27A C30E H30D 109.5 . . ?
C27A C30E H30E 109.5 . . ?
H30D C30E H30E 109.5 . . ?
C27A C30E H30F 109.5 . . ?
H30D C30E H30F 109.5 . . ?
H30E C30E H30F 109.5 . . ?
C7B S1B C8B 99.5(2) . . ?
C18B S2B C9B 108.4(4) . . ?
O4B S4B O3B 119.8(4) . . ?
O4B S4B N15B 106.4(3) . . ?
O3B S4B N15B 106.6(3) . . ?
O4B S4B C38B 108.4(4) . . ?
O3B S4B C38B 108.2(4) . . ?
N15B S4B C38B 106.7(3) . . ?
O1B S3B O2B 121.1(3) . . ?
O1B S3B N11B 107.2(3) . . ?
O2B S3B N11B 106.3(3) . . ?
O1B S3B C31B 106.9(3) . . ?
O2B S3B C31B 107.0(3) . . ?
N11B S3B C31B 107.7(3) . . ?
C12B N11B C10B 117.2(5) . . ?
C12B N11B S3B 120.3(4) . . ?
C10B N11B S3B 119.1(5) . . ?
C14B N15B C16B 114.8(5) . . ?
C14B N15B S4B 116.1(4) . . ?
C16B N15B S4B 115.4(4) . . ?
C3B C2B C7B 119.0(5) . . ?
C3B C2B C1B 119.9(4) . . ?
C7B C2B C1B 121.0(4) . . ?
C2B C3B C4B 122.4(5) . . ?
C2B C3B H3B 118.8 . . ?
C4B C3B H3B 118.8 . . ?
C5B C4B C3B 117.3(5) . . ?
C5B C4B C27B 122.3(5) . . ?
C3B C4B C27B 120.3(5) . . ?
C4B C5B C6B 123.3(5) . . ?
C4B C5B H5B 118.3 . . ?
C6B C5B H5B 118.3 . . ?
C5B C6B C7B 117.5(5) . . ?
C5B C6B C10B 117.9(5) . . ?
C7B C6B C10B 123.8(5) . . ?
C6B C7B C2B 120.5(5) . . ?
C6B C7B S1B 120.6(4) . . ?
C2B C7B S1B 118.9(4) . . ?
C9B C8B S1B 111.3(4) . . ?
C9B C8B H8B1 109.4 . . ?
S1B C8B H8B1 109.4 . . ?
C9B C8B H8B2 109.4 . . ?
S1B C8B H8B2 109.4 . . ?
H8B1 C8B H8B2 108.0 . . ?
C8B C9B S2B 108.3(4) . . ?
C8B C9B H9B1 110.0 . . ?
S2B C9B H9B1 110.0 . . ?
C8B C9B H9B2 110.0 . . ?
S2B C9B H9B2 110.0 . . ?
H9B1 C9B H9B2 108.4 . . ?
N11B C10B C6B 112.3(5) . . ?
N11B C10B H10C 109.1 . . ?
C6B C10B H10C 109.1 . . ?
N11B C10B H10D 109.1 . . ?
C6B C10B H10D 109.1 . . ?
H10C C10B H10D 107.9 . . ?
N11B C12B C13B 116.6(5) . . ?
N11B C12B H12C 108.1 . . ?
C13B C12B H12C 108.1 . . ?
N11B C12B H12D 108.1 . . ?
C13B C12B H12D 108.1 . . ?
H12C C12B H12D 107.3 . . ?
C14B C13B C12B 113.7(6) . . ?
C14B C13B H13C 108.8 . . ?
C12B C13B H13C 108.8 . . ?
C14B C13B H13D 108.8 . . ?
C12B C13B H13D 108.8 . . ?
H13C C13B H13D 107.7 . . ?
N15B C14B C13B 113.8(5) . . ?
N15B C14B H14C 108.8 . . ?
C13B C14B H14C 108.8 . . ?
N15B C14B H14D 108.8 . . ?
C13B C14B H14D 108.8 . . ?
H14C C14B H14D 107.7 . . ?
N15B C16B C17B 111.1(5) . . ?
N15B C16B H16C 109.4 . . ?
C17B C16B H16C 109.4 . . ?
N15B C16B H16D 109.4 . . ?
C17B C16B H16D 109.4 . . ?
H16C C16B H16D 108.0 . . ?
C18B C17B C22B 120.0 . . ?
C18B C17B C16B 122.7(5) . . ?
C22B C17B C16B 117.1(5) . . ?
C19B C18B C17B 120.0 . . ?
C19B C18B S2B 117.5(5) . . ?
C17B C18B S2B 120.7(5) . . ?
C20B C19B C18B 120.0 . . ?
C20B C19B C45B 117.7(7) . . ?
C18B C19B C45B 122.2(7) . . ?
C21B C20B C19B 120.0 . . ?
C21B C20B H20B 120.0 . . ?
C19B C20B H20B 120.0 . . ?
C20B C21B C22B 120.0 . . ?
C20B C21B C23B 122.4(7) . . ?
C22B C21B C23B 117.5(7) . . ?
C21B C22B C17B 120.0 . . ?
C21B C22B H22B 120.0 . . ?
C17B C22B H22B 120.0 . . ?
C25B C23B C24B 110.5(7) . . ?
C25B C23B C26B 106.3(11) . . ?
C24B C23B C26B 110.8(9) . . ?
C25B C23B C21B 109.9(7) . . ?
C24B C23B C21B 109.0(8) . . ?
C26B C23B C21B 110.3(9) . . ?
C28B C27B C30B 110.7(5) . . ?
C28B C27B C4B 108.7(5) . . ?
C30B C27B C4B 112.3(5) . . ?
C28B C27B C29B 109.9(5) . . ?
C30B C27B C29B 106.2(6) . . ?
C4B C27B C29B 108.9(5) . . ?
C32B C31B C36B 120.3(6) . . ?
C32B C31B S3B 120.1(5) . . ?
C36B C31B S3B 119.5(5) . . ?
C33B C32B C31B 119.6(6) . . ?
C33B C32B H32B 120.2 . . ?
C31B C32B H32B 120.2 . . ?
C32B C33B C34B 121.5(7) . . ?
C32B C33B H33B 119.3 . . ?
C34B C33B H33B 119.3 . . ?
C35B C34B C33B 117.9(6) . . ?
C35B C34B C37B 122.0(8) . . ?
C33B C34B C37B 120.0(8) . . ?
C34B C35B C36B 121.7(7) . . ?
C34B C35B H35B 119.2 . . ?
C36B C35B H35B 119.2 . . ?
C35B C36B C31B 119.0(6) . . ?
C35B C36B H36B 120.5 . . ?
C31B C36B H36B 120.5 . . ?
C43B C38B C39B 120.8(8) . . ?
C43B C38B S4B 120.4(7) . . ?
C39B C38B S4B 118.7(6) . . ?
C40B C39B C38B 117.0(9) . . ?
C40B C39B H39B 121.5 . . ?
C38B C39B H39B 121.5 . . ?
C41B C40B C39B 122.8(10) . . ?
C41B C40B H40B 118.6 . . ?
C39B C40B H40B 118.6 . . ?
C40B C41B C42B 119.0(9) . . ?
C40B C41B C44B 119.5(11) . . ?
C42B C41B C44B 121.4(11) . . ?
C43B C42B C41B 120.0(9) . . ?
C43B C42B H42B 120.0 . . ?
C41B C42B H42B 120.0 . . ?
C38B C43B C42B 120.3(9) . . ?
C38B C43B H43B 119.8 . . ?
C42B C43B H43B 119.8 . . ?
N110 C110 C111 176.8(15) . . ?
C110 C111 H11A 109.5 . . ?
C110 C111 H11B 109.5 . . ?
H11A C111 H11B 109.5 . . ?
C110 C111 H11C 109.5 . . ?
H11A C111 H11C 109.5 . . ?
H11B C111 H11C 109.5 . . ?
N900 C900 C901 178.8(11) . . ?
N650 C650 C651 178(4) . . ?
C650 C651 H65A 109.5 . . ?
C650 C651 H65B 109.5 . . ?
H65A C651 H65B 109.5 . . ?
C650 C651 H65C 109.5 . . ?
H65A C651 H65C 109.5 . . ?
H65B C651 H65C 109.5 . . ?
N630 C630 C631 178(2) . . ?
C630 C631 H63A 109.5 . . ?
C630 C631 H63B 109.5 . . ?
H63A C631 H63B 109.5 . . ?
C630 C631 H63C 109.5 . . ?
H63A C631 H63C 109.5 . . ?
H63B C631 H63C 109.5 . . ?
N600 C600 C601 175.4(12) . . ?
C600 C601 H60A 109.5 . . ?
C600 C601 H60B 109.5 . . ?
H60A C601 H60B 109.5 . . ?
C600 C601 H60C 109.5 . . ?
H60A C601 H60C 109.5 . . ?
H60B C601 H60C 109.5 . . ?
O2D S3D O1D 121.6(15) . . ?
O2D S3D N11D 110.7(12) . . ?
O1D S3D N11D 100.6(11) . . ?
O2D S3D C31D 107.7(10) . . ?
O1D S3D C31D 106.2(12) . . ?
N11D S3D C31D 109.5(11) . . ?
O3D S4D O4D 117.4(16) . . ?
O3D S4D N15D 107.3(12) . . ?
O4D S4D N15D 104.8(14) . . ?
O3D S4D C38D 108.9(12) . . ?
O4D S4D C38D 110.1(14) . . ?
N15D S4D C38D 107.9(12) . . ?
C10D N11D C12D 118.1(9) . . ?
C10D N11D S3D 126.2(18) . . ?
C12D N11D S3D 110.0(12) . . ?
C14D N15D C16D 117.5(11) . . ?
C14D N15D S4D 119.4(17) . . ?
C16D N15D S4D 111.5(15) . . ?
N11D C10D H10E 108.4 . . ?
N11D C10D H10F 108.4 . . ?
H10E C10D H10F 107.5 . . ?
N11D C12D C13D 116.8(10) . . ?
N11D C12D H12E 108.1 . . ?
C13D C12D H12E 108.1 . . ?
N11D C12D H12F 108.1 . . ?
C13D C12D H12F 108.1 . . ?
H12E C12D H12F 107.3 . . ?
C12D C13D C14D 113.4(10) . . ?
C12D C13D H13E 108.9 . . ?
C14D C13D H13E 108.9 . . ?
C12D C13D H13F 108.9 . . ?
C14D C13D H13F 108.9 . . ?
H13E C13D H13F 107.7 . . ?
N15D C14D C13D 116.0(10) . . ?
N15D C14D H14E 108.3 . . ?
C13D C14D H14E 108.3 . . ?
N15D C14D H14F 108.3 . . ?
C13D C14D H14F 108.3 . . ?
H14E C14D H14F 107.4 . . ?
N15D C16D C17D 111(2) . . ?
N15D C16D H16E 109.4 . . ?
C17D C16D H16E 109.4 . . ?
N15D C16D H16F 109.4 . . ?
C17D C16D H16F 109.4 . . ?
H16E C16D H16F 108.0 . . ?
C18D C17D C22D 120.0 . . ?
C18D C17D C16D 123(2) . . ?
C22D C17D C16D 116(2) . . ?
C17D C18D C19D 120.0 . . ?
C18D C19D C20D 120.0 . . ?
C18D C19D C45B 121(3) . . ?
C20D C19D C45B 119(3) . . ?
C21D C20D C19D 120.0 . . ?
C21D C20D H20D 120.0 . . ?
C19D C20D H20D 120.0 . . ?
C22D C21D C20D 120.0 . . ?
C22D C21D C23D 118(3) . . ?
C20D C21D C23D 122(3) . . ?
C21D C22D C17D 120.0 . . ?
C21D C22D H22D 120.0 . . ?
C17D C22D H22D 120.0 . . ?
C21D C23D C24D 110(3) . . ?
C21D C23D C25D 110(3) . . ?
C24D C23D C25D 110(3) . . ?
C21D C23D C26D 116(4) . . ?
C24D C23D C26D 93(3) . . ?
C25D C23D C26D 116(4) . . ?
C23D C24D H24G 109.5 . . ?
C23D C24D H24H 109.5 . . ?
H24G C24D H24H 109.5 . . ?
C23D C24D H24I 109.5 . . ?
H24G C24D H24I 109.5 . . ?
H24H C24D H24I 109.5 . . ?
C23D C25D H25G 109.5 . . ?
C23D C25D H25H 109.5 . . ?
H25G C25D H25H 109.5 . . ?
C23D C25D H25I 109.5 . . ?
H25G C25D H25I 109.5 . . ?
H25H C25D H25I 109.5 . . ?
C23D C26D H26G 109.5 . . ?
C23D C26D H26H 109.5 . . ?
H26G C26D H26H 109.5 . . ?
C23D C26D H26I 109.5 . . ?
H26G C26D H26I 109.5 . . ?
H26H C26D H26I 109.5 . . ?
C32D C31D C36D 120.0 . . ?
C32D C31D S3D 119.1(5) . . ?
C36D C31D S3D 120.8(5) . . ?
C31D C32D C33D 120.0 . . ?
C31D C32D H32D 120.0 . . ?
C33D C32D H32D 120.0 . . ?
C32D C33D C34D 120.0 . . ?
C32D C33D H33D 120.0 . . ?
C34D C33D H33D 120.0 . . ?
C35D C34D C33D 120.0 . . ?
C35D C34D C37D 120.0(6) . . ?
C33D C34D C37D 120.0(6) . . ?
C36D C35D C34D 120.0 . . ?
C36D C35D H35D 120.0 . . ?
C34D C35D H35D 120.0 . . ?
C35D C36D C31D 120.0 . . ?
C35D C36D H36D 120.0 . . ?
C31D C36D H36D 120.0 . . ?
C34D C37D H37G 109.5 . . ?
C34D C37D H37H 109.5 . . ?
H37G C37D H37H 109.5 . . ?
C34D C37D H37I 109.5 . . ?
H37G C37D H37I 109.5 . . ?
H37H C37D H37I 109.5 . . ?
C39D C38D C43D 120.0 . . ?
C39D C38D S4D 120.7(11) . . ?
C43D C38D S4D 119.3(11) . . ?
C40D C39D C38D 120.0 . . ?
C40D C39D H39D 120.0 . . ?
C38D C39D H39D 120.0 . . ?
C39D C40D C41D 120.0 . . ?
C39D C40D H40D 120.0 . . ?
C41D C40D H40D 120.0 . . ?
C42D C41D C40D 120.0 . . ?
C42D C41D C44D 122.0 . . ?
C40D C41D C44D 118.0 . . ?
C43D C42D C41D 120.0 . . ?
C43D C42D H42D 120.0 . . ?
C41D C42D H42D 120.0 . . ?
C42D C43D C38D 120.0 . . ?
C42D C43D H43D 120.0 . . ?
C38D C43D H43D 120.0 . . ?
C41D C44D H44G 109.5 . . ?
C41D C44D H44H 109.5 . . ?
H44G C44D H44H 109.5 . . ?
C41D C44D H44I 109.5 . . ?
H44G C44D H44I 109.5 . . ?
H44H C44D H44I 109.5 . . ?
N210 C210 C211 174(4) . . ?
N610 C610 C611 172(3) . . ?
C610 C611 H61A 109.5 . . ?
C610 C611 H61B 109.5 . . ?
H61A C611 H61B 109.5 . . ?
C610 C611 H61C 109.5 . . ?
H61A C611 H61C 109.5 . . ?
H61B C611 H61C 109.5 . . ?
C9C1 C8C1 S1C 112.7(4) . . ?
C9C1 C8C1 H8C1 109.1 . . ?
S1C C8C1 H8C1 109.1 . . ?
C9C1 C8C1 H8C2 109.1 . . ?
S1C C8C1 H8C2 109.1 . . ?
H8C1 C8C1 H8C2 107.8 . . ?
C8C1 C9C1 S2C 113.7(4) . . ?
C8C1 C9C1 H9C1 108.8 . . ?
S2C C9C1 H9C1 108.8 . . ?
C8C1 C9C1 H9C2 108.8 . . ?
S2C C9C1 H9C2 108.8 . . ?
H9C1 C9C1 H9C2 107.7 . . ?
C9C2 C8C2 S1C 114.4(8) . . ?
C9C2 C8C2 H8C3 108.7 . . ?
S1C C8C2 H8C3 108.7 . . ?
C9C2 C8C2 H8C4 108.7 . . ?
S1C C8C2 H8C4 108.7 . . ?
H8C3 C8C2 H8C4 107.6 . . ?
C8C2 C9C2 S2C 113.5(8) . . ?
C8C2 C9C2 H9C3 108.9 . . ?
S2C C9C2 H9C3 108.9 . . ?
C8C2 C9C2 H9C4 108.9 . . ?
S2C C9C2 H9C4 108.9 . . ?
H9C3 C9C2 H9C4 107.7 . . ?
N300 C300 C301 178.8(14) . . ?
C300 C301 H30P 109.5 . . ?
C300 C301 H30Q 109.5 . . ?
H30P C301 H30Q 109.5 . . ?
C300 C301 H30R 109.5 . . ?
H30P C301 H30R 109.5 . . ?
H30Q C301 H30R 109.5 . . ?
N400 C400 C401 178(2) . . ?
C400 C401 H40E 109.5 . . ?
C400 C401 H40F 109.5 . . ?
H40E C401 H40F 109.5 . . ?
C400 C401 H40G 109.5 . . ?
H40E C401 H40G 109.5 . . ?
H40F C401 H40G 109.5 . . ?
N310 C310 C311 172(4) . . ?
C310 C311 H31A 109.5 . . ?
C310 C311 H31B 109.5 . . ?
H31A C311 H31B 109.5 . . ?
C310 C311 H31C 109.5 . . ?
H31A C311 H31C 109.5 . . ?
H31B C311 H31C 109.5 . . ?
N410 C410 C411 172(5) . . ?
C410 C411 H41A 109.5 . . ?
C410 C411 H41B 109.5 . . ?
H41A C411 H41B 109.5 . . ?
C410 C411 H41C 109.5 . . ?
H41A C411 H41C 109.5 . . ?
H41B C411 H41C 109.5 . . ?
N700 C700 C701 167(2) . . ?
C700 C701 H70A 109.5 . . ?
C700 C701 H70B 109.5 . . ?
H70A C701 H70B 109.5 . . ?
C700 C701 H70C 109.5 . . ?
H70A C701 H70C 109.5 . . ?
H70B C701 H70C 109.5 . . ?
N800 C800 C801 170.7(16) . . ?
C800 C801 H80A 109.5 . . ?
C800 C801 H80B 109.5 . . ?
H80A C801 H80B 109.5 . . ?
C800 C801 H80C 109.5 . . ?
H80A C801 H80C 109.5 . . ?
H80B C801 H80C 109.5 . . ?

loop_
_geom_bond_atom_site_label_1
_geom_bond_atom_site_label_2
_geom_bond_distance
_geom_bond_site_symmetry_2
_geom_bond_publ_flag
N1 C1A 1.477(6) . ?
N1 C1C 1.482(6) . ?
N1 C1B 1.486(7) . ?
N46 C45C 1.477(6) . ?
N46 C45B 1.478(6) . ?
N46 C45A 1.481(6) . ?
S1A C7A 1.779(6) . ?
S1A C8A 1.824(5) . ?
S2A C18A 1.807(5) . ?
S2A C9A 1.827(5) . ?
S3A O2A 1.434(5) . ?
S3A O1A 1.441(5) . ?
S3A N11A 1.625(5) . ?
S3A C31A 1.745(7) . ?
S4A O4A 1.435(4) . ?
S4A O3A 1.437(4) . ?
S4A N15A 1.630(4) . ?
S4A C38A 1.761(6) . ?
N11A C10A 1.468(7) . ?
N11A C12A 1.471(7) . ?
N15A C14A 1.472(6) . ?
N15A C16A 1.477(7) . ?
C1A C2A 1.506(8) . ?
C1A H1A1 0.9900 . ?
C1A H1A2 0.9900 . ?
C2A C3A 1.381(8) . ?
C2A C7A 1.422(7) . ?
C3A C4A 1.387(9) . ?
C3A H3A 0.9500 . ?
C4A C5A 1.393(9) . ?
C4A C27A 1.546(8) . ?
C5A C6A 1.390(8) . ?
C5A H5A 0.9500 . ?
C6A C7A 1.398(8) . ?
C6A C10A 1.522(8) . ?
C8A C9A 1.522(7) . ?
C8A H8A1 0.9900 . ?
C8A H8A2 0.9900 . ?
C9A H9A1 0.9900 . ?
C9A H9A2 0.9900 . ?
C10A H10A 0.9900 . ?
C10A H10B 0.9900 . ?
C12A C13A 1.527(8) . ?
C12A H12A 0.9900 . ?
C12A H12B 0.9900 . ?
C13A C14A 1.529(8) . ?
C13A H13A 0.9900 . ?
C13A H13B 0.9900 . ?
C14A H14A 0.9900 . ?
C14A H14B 0.9900 . ?
C16A C17A 1.520(7) . ?
C16A H16A 0.9900 . ?
C16A H16B 0.9900 . ?
C17A C18A 1.396(7) . ?
C17A C22A 1.399(7) . ?
C18A C19A 1.400(7) . ?
C19A C20A 1.400(7) . ?
C19A C45A 1.521(7) . ?
C20A C21A 1.393(7) . ?
C20A H20A 0.9500 . ?
C21A C22A 1.383(7) . ?
C21A C23A 1.531(6) . ?
C22A H22A 0.9500 . ?
C23A C26E 1.487(8) . ?
C23A C25A 1.492(6) . ?
C23A C26A 1.536(6) . ?
C23A C24E 1.539(8) . ?
C23A C24A 1.567(6) . ?
C23A C25E 1.569(8) . ?
C27A C29A 1.516(6) . ?
C27A C30E 1.527(10) . ?
C27A C28A 1.530(6) . ?
C27A C29E 1.538(10) . ?
C27A C28E 1.544(10) . ?
C27A C30A 1.557(6) . ?
C31A C36A 1.370(9) . ?
C31A C32A 1.402(9) . ?
C32A C33A 1.349(10) . ?
C32A H32A 0.9500 . ?
C33A C34A 1.410(10) . ?
C33A H33A 0.9500 . ?
C34A C35A 1.384(10) . ?
C34A C37A 1.512(11) . ?
C35A C36A 1.382(11) . ?
C35A H35A 0.9500 . ?
C36A H36A 0.9500 . ?
C37A H37A 0.9800 . ?
C37A H37B 0.9800 . ?
C37A H37C 0.9800 . ?
C38A C43A 1.379(8) . ?
C38A C39A 1.390(8) . ?
C39A C40A 1.384(9) . ?
C39A H39A 0.9500 . ?
C40A C41A 1.369(11) . ?
C40A H40A 0.9500 . ?
C41A C42A 1.392(11) . ?
C41A C44A 1.513(10) . ?
C42A C43A 1.407(10) . ?
C42A H42A 0.9500 . ?
C43A H43A 0.9500 . ?
C44A H44A 0.9800 . ?
C44A H44B 0.9800 . ?
C44A H44C 0.9800 . ?
C45A H45A 0.9900 . ?
C45A H45B 0.9900 . ?
C1B C2B 1.512(5) . ?
C1B H1B1 0.9900 . ?
C1B H1B2 0.9900 . ?
C45B C19D 1.53(3) . ?
C45B C19B 1.531(7) . ?
C45B H45C 0.9900 . ?
C45B H45D 0.9900 . ?
S1C C7C 1.803(5) . ?
S1C C8C2 1.816(10) . ?
S1C C8C1 1.856(4) . ?
S2C C18C 1.798(5) . ?
S2C C9C1 1.810(4) . ?
S2C C9C2 1.833(5) . ?
S3C O2C 1.434(4) . ?
S3C O1C 1.441(4) . ?
S3C N11C 1.625(4) . ?
S3C C31C 1.760(6) . ?
S4C O3C 1.433(4) . ?
S4C O4C 1.442(4) . ?
S4C N15C 1.642(4) . ?
S4C C38C 1.757(5) . ?
N11C C12C 1.476(7) . ?
N11C C10C 1.479(6) . ?
N15C C14C 1.488(7) . ?
N15C C16C 1.496(7) . ?
C1C C2C 1.527(7) . ?
C1C H1C1 0.9900 . ?
C1C H1C2 0.9900 . ?
C2C C3C 1.385(7) . ?
C2C C7C 1.393(7) . ?
C3C C4C 1.405(8) . ?
C3C H3C 0.9500 . ?
C4C C5C 1.383(7) . ?
C4C C27C 1.529(8) . ?
C5C C6C 1.400(7) . ?
C5C H5C 0.9500 . ?
C6C C7C 1.393(7) . ?
C6C C10C 1.523(7) . ?
C10C H10G 0.9900 . ?
C10C H10H 0.9900 . ?
C12C C13C 1.519(7) . ?
C12C H12G 0.9900 . ?
C12C H12H 0.9900 . ?
C13C C14C 1.522(7) . ?
C13C H13G 0.9900 . ?
C13C H13H 0.9900 . ?
C14C H14G 0.9900 . ?
C14C H14H 0.9900 . ?
C16C C17C 1.515(7) . ?
C16C H16G 0.9900 . ?
C16C H16H 0.9900 . ?
C17C C22C 1.386(7) . ?
C17C C18C 1.414(7) . ?
C18C C19C 1.391(7) . ?
C19C C20C 1.385(7) . ?
C19C C45C 1.517(6) . ?
C20C C21C 1.390(7) . ?
C20C H20C 0.9500 . ?
C21C C22C 1.399(7) . ?
C21C C23C 1.534(7) . ?
C22C H22C 0.9500 . ?
C23C C25C 1.529(8) . ?
C23C C24C 1.530(8) . ?
C23C C26C 1.537(8) . ?
C24C H24M 0.9800 . ?
C24C H24N 0.9800 . ?
C24C H24O 0.9800 . ?
C25C H25M 0.9800 . ?
C25C H25N 0.9800 . ?
C25C H25O 0.9800 . ?
C26C H26M 0.9800 . ?
C26C H26N 0.9800 . ?
C26C H26O 0.9800 . ?
C27C C30C 1.516(10) . ?
C27C C29C 1.526(10) . ?
C27C C28C 1.544(9) . ?
C28C H28M 0.9800 . ?
C28C H28N 0.9800 . ?
C28C H28O 0.9800 . ?
C29C H29M 0.9800 . ?
C29C H29N 0.9800 . ?
C29C H29O 0.9800 . ?
C30C H30M 0.9800 . ?
C30C H30N 0.9800 . ?
C30C H30O 0.9800 . ?
C31C C36C 1.373(9) . ?
C31C C32C 1.387(8) . ?
C32C C33C 1.395(9) . ?
C32C H32C 0.9500 . ?
C33C C34C 1.382(10) . ?
C33C H33C 0.9500 . ?
C34C C35C 1.386(9) . ?
C34C C37C 1.513(9) . ?
C35C C36C 1.392(9) . ?
C35C H35C 0.9500 . ?
C36C H36C 0.9500 . ?
C37C H37J 0.9800 . ?
C37C H37K 0.9800 . ?
C37C H37L 0.9800 . ?
C38C C39C 1.383(8) . ?
C38C C43C 1.392(7) . ?
C39C C40C 1.391(7) . ?
C39C H39C 0.9500 . ?
C40C C41C 1.393(7) . ?
C40C H40C 0.9500 . ?
C41C C42C 1.378(8) . ?
C41C C44C 1.504(7) . ?
C42C C43C 1.396(7) . ?
C42C H42C 0.9500 . ?
C43C H43C 0.9500 . ?
C44C H44J 0.9800 . ?
C44C H44K 0.9800 . ?
C44C H44L 0.9800 . ?
C45C H45E 0.9900 . ?
C45C H45F 0.9900 . ?
N100 C100 1.143(6) . ?
C100 C101 1.451(7) . ?
C101 H10I 0.9800 . ?
C101 H10J 0.9800 . ?
C101 H10K 0.9800 . ?
N500 C500 1.146(12) . ?
C500 C501 1.461(14) . ?
C501 H50A 0.9800 . ?
C501 H50B 0.9800 . ?
C501 H50C 0.9800 . ?
C24A H24A 0.9800 . ?
C24A H24B 0.9800 . ?
C24A H24C 0.9800 . ?
C25A H25A 0.9800 . ?
C25A H25B 0.9800 . ?
C25A H25C 0.9800 . ?
C26A H26A 0.9800 . ?
C26A H26B 0.9800 . ?
C26A H26C 0.9800 . ?
C24E H24D 0.9800 . ?
C24E H24E 0.9800 . ?
C24E H24F 0.9800 . ?
C25E H25D 0.9800 . ?
C25E H25E 0.9800 . ?
C25E H25F 0.9800 . ?
C26E H26D 0.9800 . ?
C26E H26E 0.9800 . ?
C26E H26F 0.9800 . ?
C28A H28A 0.9800 . ?
C28A H28B 0.9800 . ?
C28A H28C 0.9800 . ?
C29A H29A 0.9800 . ?
C29A H29B 0.9800 . ?
C29A H29C 0.9800 . ?
C30A H30A 0.9800 . ?
C30A H30B 0.9800 . ?
C30A H30C 0.9800 . ?
C28E H28D 0.9800 . ?
C28E H28E 0.9800 . ?
C28E H28F 0.9800 . ?
C29E H29D 0.9800 . ?
C29E H29E 0.9800 . ?
C29E H29F 0.9800 . ?
C30E H30D 0.9800 . ?
C30E H30E 0.9800 . ?
C30E H30F 0.9800 . ?
S1B C7B 1.782(5) . ?
S1B C8B 1.820(5) . ?
S2B C18B 1.815(7) . ?
S2B C9B 1.817(5) . ?
S4B O4B 1.430(6) . ?
S4B O3B 1.437(6) . ?
S4B N15B 1.652(5) . ?
S4B C38B 1.760(7) . ?
S3B O1B 1.416(6) . ?
S3B O2B 1.438(5) . ?
S3B N11B 1.620(5) . ?
S3B C31B 1.771(6) . ?
N11B C12B 1.458(7) . ?
N11B C10B 1.468(6) . ?
N15B C14B 1.487(6) . ?
N15B C16B 1.488(7) . ?
C2B C3B 1.381(7) . ?
C2B C7B 1.411(7) . ?
C3B C4B 1.401(7) . ?
C3B H3B 0.9500 . ?
C4B C5B 1.379(8) . ?
C4B C27B 1.533(7) . ?
C5B C6B 1.406(7) . ?
C5B H5B 0.9500 . ?
C6B C7B 1.410(7) . ?
C6B C10B 1.513(9) . ?
C8B C9B 1.512(7) . ?
C8B H8B1 0.9900 . ?
C8B H8B2 0.9900 . ?
C9B H9B1 0.9900 . ?
C9B H9B2 0.9900 . ?
C10B H10C 0.9900 . ?
C10B H10D 0.9900 . ?
C12B C13B 1.511(9) . ?
C12B H12C 0.9900 . ?
C12B H12D 0.9900 . ?
C13B C14B 1.505(9) . ?
C13B H13C 0.9900 . ?
C13B H13D 0.9900 . ?
C14B H14C 0.9900 . ?
C14B H14D 0.9900 . ?
C16B C17B 1.525(9) . ?
C16B H16C 0.9900 . ?
C16B H16D 0.9900 . ?
C17B C18B 1.3900 . ?
C17B C22B 1.3900 . ?
C18B C19B 1.3900 . ?
C19B C20B 1.3900 . ?
C20B C21B 1.3900 . ?
C20B H20B 0.9500 . ?
C21B C22B 1.3900 . ?
C21B C23B 1.553(6) . ?
C22B H22B 0.9500 . ?
C23B C25B 1.544(8) . ?
C23B C24B 1.545(8) . ?
C23B C26B 1.547(8) . ?
C24B H24J 0.9800 . ?
C24B H24K 0.9800 . ?
C24B H24L 0.9800 . ?
C25B H25J 0.9800 . ?
C25B H25K 0.9800 . ?
C25B H25L 0.9800 . ?
C26B H26J 0.9800 . ?
C26B H26K 0.9800 . ?
C26B H26L 0.9800 . ?
C27B C28B 1.517(9) . ?
C27B C30B 1.530(8) . ?
C27B C29B 1.550(9) . ?
C28B H28J 0.9800 . ?
C28B H28K 0.9800 . ?
C28B H28L 0.9800 . ?
C29B H29J 0.9800 . ?
C29B H29K 0.9800 . ?
C29B H29L 0.9800 . ?
C30B H30J 0.9800 . ?
C30B H30K 0.9800 . ?
C30B H30L 0.9800 . ?
C31B C32B 1.374(9) . ?
C31B C36B 1.398(9) . ?
C32B C33B 1.366(10) . ?
C32B H32B 0.9500 . ?
C33B C34B 1.410(10) . ?
C33B H33B 0.9500 . ?
C34B C35B 1.366(10) . ?
C34B C37B 1.501(10) . ?
C35B C36B 1.386(9) . ?
C35B H35B 0.9500 . ?
C36B H36B 0.9500 . ?
C37B H37D 0.9800 . ?
C37B H37E 0.9800 . ?
C37B H37F 0.9800 . ?
C38B C43B 1.377(11) . ?
C38B C39B 1.398(12) . ?
C39B C40B 1.398(11) . ?
C39B H39B 0.9500 . ?
C40B C41B 1.362(15) . ?
C40B H40B 0.9500 . ?
C41B C42B 1.386(15) . ?
C41B C44B 1.523(13) . ?
C42B C43B 1.384(12) . ?
C42B H42B 0.9500 . ?
C43B H43B 0.9500 . ?
C44B H44D 0.9800 . ?
C44B H44E 0.9800 . ?
C44B H44F 0.9800 . ?
N110 C110 1.166(7) . ?
C110 C111 1.442(7) . ?
C111 H11A 0.9800 . ?
C111 H11B 0.9800 . ?
C111 H11C 0.9800 . ?
N900 C900 1.158(7) . ?
C900 C901 1.453(7) . ?
C901 H90A 0.9800 . ?
C901 H90B 0.9800 . ?
C901 H90C 0.9800 . ?
N650 C650 1.1601(10) . ?
C650 C651 1.4502(9) . ?
C651 H65A 0.9800 . ?
C651 H65B 0.9800 . ?
C651 H65C 0.9800 . ?
N630 C630 1.1602(5) . ?
C630 C631 1.4501(5) . ?
C631 H63A 0.9800 . ?
C631 H63B 0.9800 . ?
C631 H63C 0.9800 . ?
N600 C600 1.156(7) . ?
C600 C601 1.453(7) . ?
C601 H60A 0.9800 . ?
C601 H60B 0.9800 . ?
C601 H60C 0.9800 . ?
S3D O2D 1.46(2) . ?
S3D O1D 1.49(3) . ?
S3D N11D 1.717(18) . ?
S3D C31D 1.746(8) . ?
S4D O3D 1.429(9) . ?
S4D O4D 1.442(10) . ?
S4D N15D 1.68(2) . ?
S4D C38D 1.786(17) . ?
N11D C10D 1.471(10) . ?
N11D C12D 1.482(10) . ?
N15D C14D 1.480(10) . ?
N15D C16D 1.481(10) . ?
C10D H10E 0.9900 . ?
C10D H10F 0.9900 . ?
C12D C13D 1.525(10) . ?
C12D H12E 0.9900 . ?
C12D H12F 0.9900 . ?
C13D C14D 1.534(10) . ?
C13D H13E 0.9900 . ?
C13D H13F 0.9900 . ?
C14D H14E 0.9900 . ?
C14D H14F 0.9900 . ?
C16D C17D 1.52(4) . ?
C16D H16E 0.9900 . ?
C16D H16F 0.9900 . ?
C17D C18D 1.3900 . ?
C17D C22D 1.3900 . ?
C18D C19D 1.3900 . ?
C19D C20D 1.3900 . ?
C20D C21D 1.3900 . ?
C20D H20D 0.9500 . ?
C21D C22D 1.3900 . ?
C21D C23D 1.535(10) . ?
C22D H22D 0.9500 . ?
C23D C24D 1.547(10) . ?
C23D C25D 1.550(10) . ?
C23D C26D 1.550(10) . ?
C24D H24G 0.9800 . ?
C24D H24H 0.9800 . ?
C24D H24I 0.9800 . ?
C25D H25G 0.9800 . ?
C25D H25H 0.9800 . ?
C25D H25I 0.9800 . ?
C26D H26G 0.9800 . ?
C26D H26H 0.9800 . ?
C26D H26I 0.9800 . ?
C31D C32D 1.3900 . ?
C31D C36D 1.3900 . ?
C32D C33D 1.3900 . ?
C32D H32D 0.9500 . ?
C33D C34D 1.3900 . ?
C33D H33D 0.9500 . ?
C34D C35D 1.3900 . ?
C34D C37D 1.508(8) . ?
C35D C36D 1.3900 . ?
C35D H35D 0.9500 . ?
C36D H36D 0.9500 . ?
C37D H37G 0.9800 . ?
C37D H37H 0.9800 . ?
C37D H37I 0.9800 . ?
C38D C39D 1.3900 . ?
C38D C43D 1.3900 . ?
C39D C40D 1.3900 . ?
C39D H39D 0.9500 . ?
C40D C41D 1.3900 . ?
C40D H40D 0.9500 . ?
C41D C42D 1.3900 . ?
C41D C44D 1.5855 . ?
C42D C43D 1.3900 . ?
C42D H42D 0.9500 . ?
C43D H43D 0.9500 . ?
C44D H44G 0.9800 . ?
C44D H44H 0.9800 . ?
C44D H44I 0.9800 . ?
N210 C210 1.162(4) . ?
C210 C211 1.452(4) . ?
C211 H21A 0.9800 . ?
C211 H21B 0.9800 . ?
C211 H21C 0.9800 . ?
N610 C610 1.163(4) . ?
C610 C611 1.452(4) . ?
C611 H61A 0.9800 . ?
C611 H61B 0.9800 . ?
C611 H61C 0.9800 . ?
C8C1 C9C1 1.497(5) . ?
C8C1 H8C1 0.9900 . ?
C8C1 H8C2 0.9900 . ?
C9C1 H9C1 0.9900 . ?
C9C1 H9C2 0.9900 . ?
C8C2 C9C2 1.520(9) . ?
C8C2 H8C3 0.9900 . ?
C8C2 H8C4 0.9900 . ?
C9C2 H9C3 0.9900 . ?
C9C2 H9C4 0.9900 . ?
N300 C300 1.149(14) . ?
C300 C301 1.442(15) . ?
C301 H30P 0.9800 . ?
C301 H30Q 0.9800 . ?
C301 H30R 0.9800 . ?
N400 C400 1.160(8) . ?
C400 C401 1.449(8) . ?
C401 H40E 0.9800 . ?
C401 H40F 0.9800 . ?
C401 H40G 0.9800 . ?
N310 C310 1.161(8) . ?
C310 C311 1.454(8) . ?
C311 H31A 0.9800 . ?
C311 H31B 0.9800 . ?
C311 H31C 0.9800 . ?
N410 C410 1.165(9) . ?
C410 C411 1.452(9) . ?
C411 H41A 0.9800 . ?
C411 H41B 0.9800 . ?
C411 H41C 0.9800 . ?
N620 C620 1.165(5) . ?
N700 C700 1.168(5) . ?
C700 C701 1.458(5) . ?
C701 H70A 0.9800 . ?
C701 H70B 0.9800 . ?
C701 H70C 0.9800 . ?
N800 C800 1.164(3) . ?
C800 C801 1.454(3) . ?
C801 H80A 0.9800 . ?
C801 H80B 0.9800 . ?
C801 H80C 0.9800 . ?
